data_7036179
loop_
_publ_author_name
'Yorsaeng, Sakkawet'
'Tsutsumi, Ken'
'Kitiyanan, Boonyarach'
'Nomura, Kotohiro'

_publ_section_title
;
 Synthesis and structural analysis of tungsten-carbonyl dimers bridged
 with oligo(2,5-dialkoxy-1,4-phenylene vinylene)s through pyridine
 coordination.
;
_journal_issue 38
_journal_name_full 'Dalton transactions (Cambridge, England : 2003)'
_journal_page_first 16728
_journal_page_last 16736
_journal_paper_doi 10.1039/c5dt02726h
_journal_volume 44
_journal_year 2015
_chemical_formula_moiety 'C224 H344 N4 O44 Si12 W4'
_chemical_formula_sum 'C224 H344 N4 O44 Si12 W4'
_chemical_formula_weight 4869.61
_space_group_crystal_system triclinic
_space_group_IT_number 2
_space_group_name_Hall '-P 1'
_space_group_name_H-M_alt 'P -1'
_symmetry_space_group_name_Hall '-P 1'
_symmetry_space_group_name_H-M 'P -1'
_atom_sites_solution_hydrogens geom
_atom_sites_solution_primary direct
_atom_sites_solution_secondary difmap
_audit_update_record
;
2015-06-30 deposited with the CCDC.
2015-08-18 downloaded from the CCDC.
;
_cell_angle_alpha 79.707(5)
_cell_angle_beta 83.506(6)
_cell_angle_gamma 74.287(5)
_cell_formula_units_Z 1
_cell_length_a 15.2723(10)
_cell_length_b 17.9800(13)
_cell_length_c 23.720(2)
_cell_measurement_reflns_used 13875
_cell_measurement_temperature 93
_cell_measurement_theta_max 27.50
_cell_measurement_theta_min 3.10
_cell_volume 6154.7(8)
_computing_cell_refinement 'CrystalClear-SM Expert 2.1 b45'
_computing_data_collection 'CrystalClear-SM Expert 2.1 b45 (Rigaku, 2015)'
_computing_data_reduction 'CrystalClear-SM Expert 2.1 b45'
_computing_molecular_graphics 'CrystalStructure 4.2'
_computing_publication_material 'CrystalStructure 4.2 (Rigaku, 2015)'
_computing_structure_refinement 'SHELXL Version 2014/7 (Sheldrick, 2008)'
_computing_structure_solution 'SHELXS97 (Sheldrick, 2008)'
_diffrn_ambient_temperature 93
_diffrn_detector_area_resol_mean 5.814
_diffrn_measured_fraction_theta_full 0.996
_diffrn_measured_fraction_theta_max 0.993
_diffrn_measurement_device_type 'Rigaku XtaLAB P200'
_diffrn_measurement_method \w
_diffrn_radiation_type 'Mo K\a'
_diffrn_radiation_wavelength 0.71075
_diffrn_reflns_av_R_equivalents 0.0485
_diffrn_reflns_laue_measured_fraction_full 0.996
_diffrn_reflns_laue_measured_fraction_max 0.993
_diffrn_reflns_limit_h_max 19
_diffrn_reflns_limit_h_min -19
_diffrn_reflns_limit_k_max 23
_diffrn_reflns_limit_k_min -23
_diffrn_reflns_limit_l_max 30
_diffrn_reflns_limit_l_min -29
_diffrn_reflns_number 112852
_diffrn_reflns_point_group_measured_fraction_full 0.996
_diffrn_reflns_point_group_measured_fraction_max 0.993
_diffrn_reflns_theta_full 25.242
_diffrn_reflns_theta_max 27.563
_diffrn_reflns_theta_min 3.046
_diffrn_standards_number 0
_exptl_absorpt_coefficient_mu 1.991
_exptl_absorpt_correction_T_max 0.942
_exptl_absorpt_correction_T_min 0.723
_exptl_absorpt_correction_type multi-scan
_exptl_absorpt_process_details 'REQAB (Rigaku, 1998)'
_exptl_crystal_colour red
_exptl_crystal_density_diffrn 1.314
_exptl_crystal_density_method 'not measured'
_exptl_crystal_description prism
_exptl_crystal_F_000 2532.00
_exptl_crystal_recrystallization_method 'Re-crystallisation from solvent: dichloromethane/hexane'
_exptl_crystal_size_max 0.320
_exptl_crystal_size_mid 0.270
_exptl_crystal_size_min 0.030
_refine_diff_density_max 5.61
_refine_diff_density_min -1.10
_refine_ls_extinction_method none
_refine_ls_goodness_of_fit_ref 1.086
_refine_ls_hydrogen_treatment constr
_refine_ls_number_parameters 1679
_refine_ls_number_reflns 28253
_refine_ls_number_restraints 1730
_refine_ls_R_factor_all 0.1303
_refine_ls_R_factor_gt 0.0893
_refine_ls_shift/su_max 0.025
_refine_ls_structure_factor_coef Fsqd
_refine_ls_weighting_details 'w = 1/[\s^2^(Fo^2^)+(0.1355P)^2^+18.4120P] where P=(Fo^2^+2Fc^2^)/3'
_refine_ls_weighting_scheme calc
_refine_ls_wR_factor_gt 0.2453
_refine_ls_wR_factor_ref 0.2643
_reflns_number_gt 17166
_reflns_number_total 28253
_reflns_threshold_expression F^2^>2.0\s(F^2^)
_cod_data_source_file c5dt02726h2.cif
_cod_data_source_block trimercomplexes
_cod_depositor_comments 'Adding full bibliography for 7036177--7036179.cif.'
_cod_database_code 7036179

loop_
_space_group_symop_id
_space_group_symop_operation_xyz
1 +X,+Y,+Z
2 -X,-Y,-Z

loop_
_atom_site_label
_atom_site_type_symbol
_atom_site_fract_x
_atom_site_fract_y
_atom_site_fract_z
_atom_site_U_iso_or_equiv
_atom_site_adp_type
_atom_site_occupancy
_atom_site_site_symmetry_order
_atom_site_calc_flag
_atom_site_refinement_flags_posn
_atom_site_refinement_flags_adp
_atom_site_refinement_flags_occupancy
_atom_site_disorder_assembly
_atom_site_disorder_group
W1 W 1.11677(2) -0.31859(2) 0.10067(2) 0.05752(14) Uani 1 1 d D . . . .
W2 W -0.11641(2) 0.34937(2) 0.38748(2) 0.06177(15) Uani 1 1 d . . . . .
Si3 Si -0.33041(17) 0.11538(15) 0.21683(11) 0.0533(6) Uani 1 1 d . . . . .
Si4 Si 0.3591(2) 0.48113(18) 0.37325(14) 0.0716(8) Uani 1 1 d . . . . .
O1 O 1.0799(6) -0.4598(5) 0.0492(4) 0.088(2) Uani 1 1 d . . . . .
O2 O 1.1650(7) -0.2450(5) -0.0270(4) 0.093(2) Uani 1 1 d . . . . .
O3 O 1.1504(9) -0.1746(7) 0.1507(5) 0.142(5) Uani 1 1 d . . . . .
O4 O 1.0873(6) -0.4083(6) 0.2270(4) 0.101(3) Uani 1 1 d . . . . .
O5 O 1.3213(5) -0.4129(5) 0.1058(4) 0.091(2) Uani 1 1 d . . . . .
O6 O 0.5120(6) -0.2624(4) 0.0645(5) 0.109(3) Uani 1 1 d . . . . .
O8 O 0.3544(4) 0.0533(3) 0.0621(3) 0.0533(14) Uani 1 1 d . . . . .
O9 O 0.2985(5) 0.1896(4) 0.1231(3) 0.0635(17) Uani 1 1 d . . . . .
O10 O -0.1191(4) 0.0704(3) 0.0836(2) 0.0486(13) Uani 1 1 d . . . . .
O11 O -0.2268(4) 0.0795(4) 0.1896(3) 0.0568(15) Uani 1 1 d . . . . .
O12 O -0.0745(7) 0.4481(7) 0.4743(5) 0.124(4) Uani 1 1 d . . . . .
O13 O -0.0723(7) 0.4715(6) 0.2813(5) 0.120(4) Uani 1 1 d . . . . .
O14 O -0.1381(7) 0.2431(7) 0.2989(5) 0.126(4) Uani 1 1 d . . . . .
O15 O -0.2080(6) 0.2492(5) 0.4885(5) 0.114(3) Uani 1 1 d . . . . .
O16 O -0.3204(5) 0.4471(6) 0.3854(4) 0.110(3) Uani 1 1 d . . . . .
O17 O 0.4825(4) 0.2577(4) 0.4640(3) 0.0716(19) Uani 1 1 d . . . . .
O18 O 0.4393(6) 0.4082(5) 0.4027(4) 0.099(3) Uani 1 1 d . . . . .
O19 O 0.6380(4) -0.0502(4) 0.4367(3) 0.0550(15) Uani 1 1 d . . . . .
O20 O 0.7122(6) -0.1657(4) 0.3641(3) 0.084(2) Uani 1 1 d . . . . .
O21 O 1.1064(4) -0.1038(4) 0.4311(3) 0.0641(17) Uani 1 1 d . . . . .
N1 N 0.9681(5) -0.2543(5) 0.0975(4) 0.0610(19) Uani 1 1 d . . . . .
N2 N 0.0304(5) 0.2770(4) 0.3957(4) 0.0565(18) Uani 1 1 d . . . . .
C1 C 1.0909(6) -0.4080(5) 0.0674(4) 0.060(2) Uani 1 1 d D . . . .
C2 C 1.1461(7) -0.2683(6) 0.0191(4) 0.062(2) Uani 1 1 d D . . . .
C3 C 1.1403(8) -0.2289(7) 0.1332(6) 0.085(3) Uani 1 1 d D . . . .
C4 C 1.0965(7) -0.3733(7) 0.1832(4) 0.073(3) Uani 1 1 d D U . . .
C5 C 1.2477(6) -0.3773(7) 0.1033(5) 0.068(3) Uani 1 1 d . . . . .
C6 C 0.9017(7) -0.2928(6) 0.1114(6) 0.081(3) Uani 1 1 d . . . . .
H6 H 0.9197 -0.3475 0.1243 0.097 Uiso 1 1 calc R U . . .
C7 C 0.8120(7) -0.2586(7) 0.1081(6) 0.087(4) Uani 1 1 d . . . . .
H7 H 0.7690 -0.2890 0.1192 0.104 Uiso 1 1 calc R U . . .
C8 C 0.7819(6) -0.1784(6) 0.0885(4) 0.059(2) Uani 1 1 d . . . . .
C9 C 0.8484(6) -0.1359(6) 0.0755(5) 0.070(3) Uani 1 1 d . . . . .
H9 H 0.8318 -0.0809 0.0636 0.084 Uiso 1 1 calc R U . . .
C10 C 0.9381(7) -0.1763(6) 0.0804(5) 0.075(3) Uani 1 1 d . . . . .
H10 H 0.9826 -0.1472 0.0710 0.090 Uiso 1 1 calc R U . . .
C11 C 0.6834(6) -0.1376(6) 0.0797(4) 0.057(2) Uani 1 1 d . . . . .
H11 H 0.6663 -0.0823 0.0700 0.068 Uiso 1 1 calc R U . . .
C12 C 0.6212(6) -0.1755(6) 0.0850(4) 0.059(2) Uani 1 1 d . . . . .
H12 H 0.6390 -0.2306 0.0966 0.071 Uiso 1 1 calc R U . . .
C13 C 0.5255(5) -0.1392(5) 0.0743(4) 0.051(2) Uani 1 1 d . . . . .
C14 C 0.4674(6) -0.1843(5) 0.0657(5) 0.065(3) Uani 1 1 d . . . . .
C15 C 0.3766(6) -0.1510(5) 0.0564(5) 0.063(3) Uani 1 1 d . . . . .
H15 H 0.3391 -0.1833 0.0511 0.076 Uiso 1 1 calc R U . . .
C16 C 0.3387(5) -0.0712(5) 0.0547(4) 0.0460(18) Uani 1 1 d . . . . .
C17 C 0.3959(5) -0.0243(5) 0.0638(4) 0.0456(18) Uani 1 1 d . . . . .
C18 C 0.4878(5) -0.0589(5) 0.0735(3) 0.0478(19) Uani 1 1 d . . . . .
H18 H 0.5253 -0.0272 0.0798 0.057 Uiso 1 1 calc R U . . .
C19 C 0.4694(10) -0.3120(6) 0.0598(6) 0.091(4) Uani 1 1 d . . . . .
H19A H 0.4373 -0.2949 0.0239 0.110 Uiso 1 1 calc R U . . .
H19B H 0.4227 -0.3131 0.0922 0.110 Uiso 1 1 calc R U . . .
C20 C 0.5290(9) -0.3932(7) 0.0591(6) 0.088(3) Uani 1 1 d . . . . .
H20A H 0.4927 -0.4274 0.0507 0.105 Uiso 1 1 calc R U . A 1
H20B H 0.5786 -0.3924 0.0284 0.105 Uiso 1 1 calc R U . A 1
C30 C 0.4104(6) 0.1022(5) 0.0723(4) 0.057(2) Uani 1 1 d . . . . .
H30A H 0.4612 0.1008 0.0423 0.068 Uiso 1 1 calc R U . . .
H30B H 0.4368 0.0825 0.1101 0.068 Uiso 1 1 calc R U . . .
C31 C 0.3534(8) 0.1840(6) 0.0714(5) 0.067(3) Uani 1 1 d . . . . .
H31A H 0.3931 0.2203 0.0668 0.080 Uiso 1 1 calc R U . . .
H31B H 0.3144 0.1988 0.0385 0.080 Uiso 1 1 calc R U . . .
C41 C 0.2425(5) -0.0356(5) 0.0448(4) 0.0476(19) Uani 1 1 d . . . . .
H41 H 0.2137 0.0107 0.0606 0.057 Uiso 1 1 calc R U . . .
C42 C 0.1916(5) -0.0634(4) 0.0151(4) 0.0456(18) Uani 1 1 d . . . . .
H42 H 0.2218 -0.1072 -0.0033 0.055 Uiso 1 1 calc R U . . .
C43 C 0.0935(5) -0.0319(4) 0.0087(4) 0.0443(19) Uani 1 1 d . . . . .
C44 C -0.0573(5) 0.0365(4) 0.0432(4) 0.0436(18) Uani 1 1 d . . . . .
C45 C 0.0366(5) 0.0049(4) 0.0497(4) 0.0440(18) Uani 1 1 d . . . . .
H45 H 0.0611 0.0092 0.0837 0.053 Uiso 1 1 calc R U . . .
C46 C -0.0843(6) 0.0773(6) 0.1350(4) 0.056(2) Uani 1 1 d . . . . .
H46A H -0.0351 0.1046 0.1260 0.067 Uiso 1 1 calc R U . . .
H46B H -0.0593 0.0249 0.1569 0.067 Uiso 1 1 calc R U . . .
C47 C -0.1624(6) 0.1235(6) 0.1698(4) 0.058(2) Uani 1 1 d . . . . .
H47A H -0.1390 0.1367 0.2030 0.070 Uiso 1 1 calc R U . . .
H47B H -0.1921 0.1729 0.1458 0.070 Uiso 1 1 calc R U . . .
C48 C -0.3146(11) 0.1639(9) 0.2796(6) 0.100(4) Uani 1 1 d . . . . .
H48 H -0.2749 0.1987 0.2610 0.120 Uiso 1 1 calc R U . . .
C49 C -0.2526(10) 0.1058(9) 0.3225(5) 0.099(4) Uani 1 1 d . . . . .
H49A H -0.2025 0.0723 0.3018 0.118 Uiso 1 1 calc R U . . .
H49B H -0.2277 0.1343 0.3456 0.118 Uiso 1 1 calc R U . . .
H49C H -0.2878 0.0734 0.3478 0.118 Uiso 1 1 calc R U . . .
C50 C -0.3899(13) 0.2166(11) 0.3010(7) 0.133(6) Uani 1 1 d . . . . .
H50A H -0.4235 0.2502 0.2691 0.160 Uiso 1 1 calc R U . . .
H50B H -0.4297 0.1878 0.3257 0.160 Uiso 1 1 calc R U . . .
H50C H -0.3696 0.2488 0.3235 0.160 Uiso 1 1 calc R U . . .
C51 C -0.3961(7) 0.1912(6) 0.1604(5) 0.068(3) Uani 1 1 d . . . . .
H51 H -0.3753 0.2397 0.1589 0.082 Uiso 1 1 calc R U . . .
C52 C -0.4985(8) 0.2133(7) 0.1737(6) 0.097(4) Uani 1 1 d . . . . .
H52A H -0.5121 0.2277 0.2123 0.116 Uiso 1 1 calc R U . . .
H52B H -0.5267 0.2579 0.1455 0.116 Uiso 1 1 calc R U . . .
H52C H -0.5229 0.1688 0.1719 0.116 Uiso 1 1 calc R U . . .
C53 C -0.3766(7) 0.1699(7) 0.1025(4) 0.076(3) Uani 1 1 d . . . . .
H53A H -0.3105 0.1555 0.0935 0.092 Uiso 1 1 calc R U . . .
H53B H -0.4012 0.1254 0.1008 0.092 Uiso 1 1 calc R U . . .
H53C H -0.4050 0.2145 0.0745 0.092 Uiso 1 1 calc R U . . .
C54 C -0.3752(7) 0.0265(6) 0.2407(5) 0.071(3) Uani 1 1 d . . . . .
H54 H -0.3340 -0.0085 0.2698 0.086 Uiso 1 1 calc R U . . .
C55 C -0.4694(9) 0.0411(10) 0.2688(6) 0.117(5) Uani 1 1 d . . . . .
H55A H -0.4738 0.0715 0.2998 0.140 Uiso 1 1 calc R U . . .
H55B H -0.5131 0.0702 0.2403 0.140 Uiso 1 1 calc R U . . .
H55C H -0.4832 -0.0090 0.2846 0.140 Uiso 1 1 calc R U . . .
C56 C -0.3740(15) -0.0200(10) 0.1941(7) 0.143(7) Uani 1 1 d . . . . .
H56A H -0.3131 -0.0311 0.1742 0.171 Uiso 1 1 calc R U . . .
H56B H -0.3890 -0.0693 0.2109 0.171 Uiso 1 1 calc R U . . .
H56C H -0.4189 0.0100 0.1667 0.171 Uiso 1 1 calc R U . . .
C57 C -0.0907(8) 0.4126(7) 0.4447(6) 0.075(3) Uani 1 1 d . . . . .
C58 C -0.0851(8) 0.4283(7) 0.3187(6) 0.082(3) Uani 1 1 d . . . . .
C59 C -0.1292(7) 0.2813(7) 0.3312(6) 0.088(4) Uani 1 1 d . . . . .
C60 C -0.1716(6) 0.2807(7) 0.4521(6) 0.086(4) Uani 1 1 d . . . . .
C61 C -0.2459(7) 0.4127(7) 0.3844(5) 0.076(3) Uani 1 1 d . . . . .
C62 C 0.0996(6) 0.3114(6) 0.3826(5) 0.062(2) Uani 1 1 d . . . . .
H62 H 0.0858 0.3653 0.3668 0.074 Uiso 1 1 calc R U . . .
C63 C 0.1887(6) 0.2731(6) 0.3910(4) 0.062(2) Uani 1 1 d . . . . .
H63 H 0.2348 0.3004 0.3808 0.075 Uiso 1 1 calc R U . . .
C64 C 0.2124(5) 0.1924(5) 0.4149(4) 0.051(2) Uani 1 1 d . . . . .
C65 C 0.1416(5) 0.1567(5) 0.4258(4) 0.054(2) Uani 1 1 d . . . . .
H65 H 0.1532 0.1025 0.4404 0.065 Uiso 1 1 calc R U . . .
C66 C 0.0531(6) 0.2003(5) 0.4154(5) 0.061(2) Uani 1 1 d . . . . .
H66 H 0.0058 0.1740 0.4229 0.073 Uiso 1 1 calc R U . . .
C67 C 0.3071(5) 0.1486(5) 0.4265(4) 0.053(2) Uani 1 1 d . . . . .
H67 H 0.3204 0.0932 0.4343 0.063 Uiso 1 1 calc R U . . .
C68 C 0.3744(5) 0.1819(6) 0.4267(4) 0.053(2) Uani 1 1 d . . . . .
H68 H 0.3602 0.2373 0.4181 0.064 Uiso 1 1 calc R U . . .
C69 C 0.4680(5) 0.1414(5) 0.4387(4) 0.049(2) Uani 1 1 d . . . . .
C70 C 0.5255(6) 0.1819(6) 0.4570(4) 0.059(2) Uani 1 1 d . . . . .
C71 C 0.6144(5) 0.1453(6) 0.4666(4) 0.056(2) Uani 1 1 d . . . . .
H71 H 0.6513 0.1741 0.4780 0.067 Uiso 1 1 calc R U . . .
C72 C 0.6530(5) 0.0681(5) 0.4605(4) 0.051(2) Uani 1 1 d . . . . .
C73 C 0.5958(5) 0.0259(5) 0.4429(4) 0.0477(19) Uani 1 1 d . . . . .
C74 C 0.5060(5) 0.0632(5) 0.4325(4) 0.0488(19) Uani 1 1 d . . . . .
H74 H 0.4690 0.0347 0.4207 0.059 Uiso 1 1 calc R U . . .
C75 C 0.5377(7) 0.3087(6) 0.4609(5) 0.073(3) Uani 1 1 d . . . . .
H75A H 0.5813 0.3042 0.4266 0.087 Uiso 1 1 calc R U . . .
H75B H 0.5728 0.2962 0.4955 0.087 Uiso 1 1 calc R U . . .
C76 C 0.4767(8) 0.3893(7) 0.4569(5) 0.085(3) Uani 1 1 d . . . . .
H76A H 0.4275 0.3917 0.4880 0.101 Uiso 1 1 calc R U . . .
H76B H 0.5118 0.4269 0.4607 0.101 Uiso 1 1 calc R U . . .
C77 C 0.3895(9) 0.4743(9) 0.2959(6) 0.103(4) Uani 1 1 d . . . . .
H77 H 0.4539 0.4782 0.2871 0.124 Uiso 1 1 calc R U . . .
C78 C 0.3836(13) 0.3928(13) 0.2804(8) 0.164(9) Uani 1 1 d . . . . .
H78A H 0.4218 0.3496 0.3052 0.196 Uiso 1 1 calc R U . . .
H78B H 0.3202 0.3892 0.2863 0.196 Uiso 1 1 calc R U . . .
H78C H 0.4050 0.3898 0.2401 0.196 Uiso 1 1 calc R U . . .
C79 C 0.3276(15) 0.5413(13) 0.2553(8) 0.175(10) Uani 1 1 d . . . . .
H79A H 0.3298 0.5921 0.2638 0.210 Uiso 1 1 calc R U . . .
H79B H 0.3494 0.5371 0.2152 0.210 Uiso 1 1 calc R U . . .
H79C H 0.2646 0.5366 0.2615 0.210 Uiso 1 1 calc R U . . .
C80 C 0.2416(11) 0.4617(10) 0.3949(8) 0.119(5) Uani 1 1 d . . . . .
H80 H 0.2337 0.4266 0.3686 0.142 Uiso 1 1 calc R U . . .
C81 C 0.2323(13) 0.4192(11) 0.4543(8) 0.138(6) Uani 1 1 d . . . . .
H81A H 0.2809 0.3706 0.4592 0.165 Uiso 1 1 calc R U . . .
H81B H 0.2371 0.4522 0.4820 0.165 Uiso 1 1 calc R U . . .
H81C H 0.1729 0.4070 0.4609 0.165 Uiso 1 1 calc R U . . .
C82 C 0.1673(9) 0.5428(12) 0.3794(9) 0.148(7) Uani 1 1 d . . . . .
H82A H 0.1796 0.5656 0.3396 0.177 Uiso 1 1 calc R U . . .
H82B H 0.1064 0.5336 0.3840 0.177 Uiso 1 1 calc R U . . .
H82C H 0.1705 0.5788 0.4052 0.177 Uiso 1 1 calc R U . . .
C83 C 0.3689(9) 0.5752(9) 0.3909(7) 0.111(5) Uani 1 1 d . . . . .
H83 H 0.3264 0.6186 0.3671 0.133 Uiso 1 1 calc R U . . .
C84 C 0.3363(13) 0.5812(11) 0.4596(8) 0.146(8) Uani 1 1 d . . . . .
H84A H 0.2749 0.5732 0.4679 0.175 Uiso 1 1 calc R U . . .
H84B H 0.3788 0.5409 0.4839 0.175 Uiso 1 1 calc R U . . .
H84C H 0.3360 0.6329 0.4675 0.175 Uiso 1 1 calc R U . . .
C85 C 0.4646(12) 0.5876(12) 0.3778(11) 0.169(9) Uani 1 1 d . . . . .
H85A H 0.4837 0.5841 0.3373 0.203 Uiso 1 1 calc R U . . .
H85B H 0.4644 0.6394 0.3856 0.203 Uiso 1 1 calc R U . . .
H85C H 0.5073 0.5473 0.4020 0.203 Uiso 1 1 calc R U . . .
C86 C 0.5846(6) -0.0920(6) 0.4146(4) 0.057(2) Uani 1 1 d . . . . .
H86A H 0.5629 -0.0639 0.3769 0.069 Uiso 1 1 calc R U . . .
H86B H 0.5309 -0.0963 0.4413 0.069 Uiso 1 1 calc R U . . .
C87 C 0.6435(6) -0.1714(6) 0.4083(5) 0.065(2) Uani 1 1 d . . . . .
H87A H 0.6716 -0.1965 0.4449 0.079 Uiso 1 1 calc R U . . .
H87B H 0.6060 -0.2043 0.3992 0.079 Uiso 1 1 calc R U . . .
C97 C 0.7499(5) 0.0289(5) 0.4678(4) 0.051(2) Uani 1 1 d . . . . .
H97 H 0.7753 -0.0197 0.4544 0.061 Uiso 1 1 calc R U . . .
C98 C 0.8045(5) 0.0601(5) 0.4932(4) 0.053(2) Uani 1 1 d . . . . .
H98 H 0.7766 0.1054 0.5104 0.064 Uiso 1 1 calc R U . . .
C99 C 0.9045(5) 0.0279(5) 0.4960(4) 0.049(2) Uani 1 1 d . . . . .
C100 C 1.0511(5) -0.0531(5) 0.4654(4) 0.053(2) Uani 1 1 d . . . . .
C101 C 0.9558(6) -0.0262(6) 0.4626(4) 0.058(2) Uani 1 1 d . . . . .
H101 H 0.9264 -0.0456 0.4373 0.070 Uiso 1 1 calc R U . . .
C102 C 1.0662(8) -0.1470(7) 0.4010(6) 0.088(4) Uani 1 1 d . . . . .
H10A H 1.0209 -0.1110 0.3753 0.105 Uiso 1 1 calc R U . . .
H10B H 1.0351 -0.1815 0.4284 0.105 Uiso 1 1 calc R U . . .
C103 C 1.1437(8) -0.1955(7) 0.3660(6) 0.092(4) Uani 1 1 d D . . . .
H10C H 1.2009 -0.2094 0.3858 0.110 Uiso 1 1 calc R U . B 1
H10D H 1.1292 -0.2444 0.3613 0.110 Uiso 1 1 calc R U . B 1
C24 C 0.7638(13) -0.5047(11) 0.0829(11) 0.110(5) Uani 0.632(13) 1 d D U P C 1
H24 H 0.7543 -0.5090 0.0427 0.132 Uiso 0.632(13) 1 calc R U P C 1
C25 C 0.783(2) -0.4274(15) 0.0786(17) 0.156(10) Uani 0.632(13) 1 d D U P C 1
H25A H 0.7290 -0.3860 0.0665 0.234 Uiso 0.632(13) 1 calc R U P C 1
H25B H 0.7986 -0.4209 0.1161 0.234 Uiso 0.632(13) 1 calc R U P C 1
H25C H 0.8343 -0.4240 0.0502 0.234 Uiso 0.632(13) 1 calc R U P C 1
C26 C 0.8395(17) -0.5733(15) 0.1007(12) 0.123(8) Uani 0.632(13) 1 d D U P C 1
H26A H 0.8201 -0.6213 0.1023 0.185 Uiso 0.632(13) 1 calc R U P C 1
H26B H 0.8922 -0.5736 0.0729 0.185 Uiso 0.632(13) 1 calc R U P C 1
H26C H 0.8565 -0.5705 0.1388 0.185 Uiso 0.632(13) 1 calc R U P C 1
Si1 Si 0.6483(9) -0.5019(9) 0.1240(6) 0.086(3) Uani 0.632(13) 1 d D U P C 1
O7 O 0.5651(12) -0.4219(8) 0.1105(6) 0.092(4) Uani 0.632(13) 1 d . U P C 1
C27 C 0.6363(16) -0.5895(12) 0.0916(9) 0.106(5) Uani 0.632(13) 1 d D U P C 1
H27 H 0.6755 -0.6388 0.1117 0.127 Uiso 0.632(13) 1 calc R U P C 1
C28 C 0.5316(17) -0.5926(15) 0.1019(11) 0.111(6) Uani 0.632(13) 1 d D U P C 1
H28A H 0.5141 -0.5986 0.1431 0.167 Uiso 0.632(13) 1 calc R U P C 1
H28B H 0.4929 -0.5441 0.0826 0.167 Uiso 0.632(13) 1 calc R U P C 1
H28C H 0.5239 -0.6372 0.0862 0.167 Uiso 0.632(13) 1 calc R U P C 1
C29 C 0.668(2) -0.5797(17) 0.0251(10) 0.132(8) Uani 0.632(13) 1 d D U P C 1
H29A H 0.7316 -0.5780 0.0201 0.199 Uiso 0.632(13) 1 calc R U P C 1
H29B H 0.6607 -0.6242 0.0090 0.199 Uiso 0.632(13) 1 calc R U P C 1
H29C H 0.6297 -0.5311 0.0054 0.199 Uiso 0.632(13) 1 calc R U P C 1
C21 C 0.6362(19) -0.5285(11) 0.2049(8) 0.107(6) Uani 0.632(13) 1 d D U P C 1
H21 H 0.5717 -0.5310 0.2154 0.128 Uiso 0.632(13) 1 calc R U P C 1
C22 C 0.654(3) -0.4685(16) 0.2381(13) 0.154(10) Uani 0.632(13) 1 d D U P C 1
H22A H 0.6163 -0.4164 0.2240 0.231 Uiso 0.632(13) 1 calc R U P C 1
H22B H 0.6383 -0.4825 0.2791 0.231 Uiso 0.632(13) 1 calc R U P C 1
H22C H 0.7185 -0.4685 0.2322 0.231 Uiso 0.632(13) 1 calc R U P C 1
C23 C 0.697(2) -0.6082(14) 0.2294(11) 0.140(10) Uani 0.632(13) 1 d D U P C 1
H23A H 0.6887 -0.6488 0.2096 0.211 Uiso 0.632(13) 1 calc R U P C 1
H23B H 0.7614 -0.6063 0.2237 0.211 Uiso 0.632(13) 1 calc R U P C 1
H23C H 0.6812 -0.6203 0.2706 0.211 Uiso 0.632(13) 1 calc R U P C 1
C21A C 0.603(3) -0.496(2) 0.2012(12) 0.107(7) Uani 0.368(13) 1 d D U P C 2
H21A H 0.5384 -0.4972 0.2003 0.129 Uiso 0.368(13) 1 calc R U P C 2
C22A C 0.612(3) -0.424(3) 0.225(2) 0.122(10) Uani 0.368(13) 1 d D U P C 2
H22D H 0.5777 -0.3763 0.2028 0.184 Uiso 0.368(13) 1 calc R U P C 2
H22E H 0.5879 -0.4270 0.2655 0.184 Uiso 0.368(13) 1 calc R U P C 2
H22F H 0.6765 -0.4239 0.2231 0.184 Uiso 0.368(13) 1 calc R U P C 2
C23A C 0.659(4) -0.568(3) 0.239(2) 0.140(12) Uani 0.368(13) 1 d D U P C 2
H23D H 0.6558 -0.6159 0.2254 0.211 Uiso 0.368(13) 1 calc R U P C 2
H23E H 0.7229 -0.5661 0.2365 0.211 Uiso 0.368(13) 1 calc R U P C 2
H23F H 0.6342 -0.5692 0.2789 0.211 Uiso 0.368(13) 1 calc R U P C 2
C27A C 0.609(2) -0.577(2) 0.1171(16) 0.106(6) Uani 0.368(13) 1 d D U P C 2
H27A H 0.6465 -0.6257 0.1396 0.127 Uiso 0.368(13) 1 calc R U P C 2
C28A C 0.508(2) -0.575(3) 0.146(2) 0.125(10) Uani 0.368(13) 1 d D U P C 2
H28D H 0.5021 -0.5597 0.1843 0.187 Uiso 0.368(13) 1 calc R U P C 2
H28E H 0.4628 -0.5371 0.1221 0.187 Uiso 0.368(13) 1 calc R U P C 2
H28F H 0.4967 -0.6270 0.1499 0.187 Uiso 0.368(13) 1 calc R U P C 2
C29A C 0.614(3) -0.603(3) 0.0548(18) 0.117(9) Uani 0.368(13) 1 d D U P C 2
H29D H 0.6752 -0.6050 0.0359 0.175 Uiso 0.368(13) 1 calc R U P C 2
H29E H 0.6025 -0.6548 0.0593 0.175 Uiso 0.368(13) 1 calc R U P C 2
H29F H 0.5686 -0.5648 0.0314 0.175 Uiso 0.368(13) 1 calc R U P C 2
O7A O 0.6221(17) -0.4144(14) 0.0877(13) 0.105(7) Uani 0.368(13) 1 d . U P C 2
Si1A Si 0.6682(13) -0.4986(16) 0.1273(11) 0.085(4) Uani 0.368(13) 1 d D U P C 2
C24A C 0.7964(16) -0.5024(19) 0.1253(16) 0.105(7) Uani 0.368(13) 1 d D U P C 2
H24A H 0.7995 -0.4696 0.1545 0.126 Uiso 0.368(13) 1 calc R U P C 2
C25A C 0.847(2) -0.582(2) 0.149(2) 0.129(14) Uani 0.368(13) 1 d D U P C 2
H25D H 0.8153 -0.6006 0.1851 0.193 Uiso 0.368(13) 1 calc R U P C 2
H25E H 0.8519 -0.6180 0.1217 0.193 Uiso 0.368(13) 1 calc R U P C 2
H25F H 0.9088 -0.5817 0.1572 0.193 Uiso 0.368(13) 1 calc R U P C 2
C26A C 0.832(3) -0.463(2) 0.0714(16) 0.099(9) Uani 0.368(13) 1 d D U P C 2
H26D H 0.7909 -0.4111 0.0612 0.148 Uiso 0.368(13) 1 calc R U P C 2
H26E H 0.8927 -0.4578 0.0763 0.148 Uiso 0.368(13) 1 calc R U P C 2
H26F H 0.8358 -0.4941 0.0407 0.148 Uiso 0.368(13) 1 calc R U P C 2
Si2 Si 0.2135(6) 0.2579(4) 0.1384(4) 0.0402(14) Uani 0.645(17) 1 d D U P D 1
C38 C 0.1382(12) 0.2694(9) 0.0782(8) 0.074(4) Uani 0.645(17) 1 d D U P D 1
H38 H 0.1757 0.2722 0.0409 0.089 Uiso 0.645(17) 1 calc R U P D 1
C39 C 0.0549(13) 0.3396(11) 0.0747(11) 0.101(7) Uani 0.645(17) 1 d D U P D 1
H39A H 0.0747 0.3879 0.0702 0.151 Uiso 0.645(17) 1 calc R U P D 1
H39B H 0.0211 0.3405 0.0418 0.151 Uiso 0.645(17) 1 calc R U P D 1
H39C H 0.0153 0.3354 0.1101 0.151 Uiso 0.645(17) 1 calc R U P D 1
C40 C 0.096(2) 0.1972(15) 0.0854(17) 0.116(10) Uani 0.645(17) 1 d D U P D 1
H40A H 0.1457 0.1489 0.0880 0.173 Uiso 0.645(17) 1 calc R U P D 1
H40B H 0.0560 0.1962 0.1205 0.173 Uiso 0.645(17) 1 calc R U P D 1
H40C H 0.0617 0.2013 0.0522 0.173 Uiso 0.645(17) 1 calc R U P D 1
C35 C 0.1737(9) 0.2148(9) 0.2127(6) 0.054(4) Uani 0.645(17) 1 d D U P D 1
H35 H 0.1670 0.1625 0.2081 0.064 Uiso 0.645(17) 1 calc R U P D 1
C36 C 0.2514(12) 0.1960(13) 0.2548(8) 0.060(4) Uani 0.645(17) 1 d D U P D 1
H36A H 0.3091 0.1695 0.2361 0.089 Uiso 0.645(17) 1 calc R U P D 1
H36B H 0.2572 0.2448 0.2651 0.089 Uiso 0.645(17) 1 calc R U P D 1
H36C H 0.2364 0.1620 0.2896 0.089 Uiso 0.645(17) 1 calc R U P D 1
C37 C 0.0789(13) 0.2571(14) 0.2383(9) 0.093(7) Uani 0.645(17) 1 d D U P D 1
H37A H 0.0336 0.2671 0.2098 0.140 Uiso 0.645(17) 1 calc R U P D 1
H37B H 0.0612 0.2240 0.2728 0.140 Uiso 0.645(17) 1 calc R U P D 1
H37C H 0.0820 0.3068 0.2483 0.140 Uiso 0.645(17) 1 calc R U P D 1
C32 C 0.2525(11) 0.3488(7) 0.1417(6) 0.056(3) Uani 0.645(17) 1 d D U P D 1
H32 H 0.3087 0.3297 0.1636 0.067 Uiso 0.645(17) 1 calc R U P D 1
C33 C 0.2839(17) 0.3859(12) 0.0813(8) 0.066(5) Uani 0.645(17) 1 d D U P D 1
H33A H 0.3257 0.3452 0.0617 0.099 Uiso 0.645(17) 1 calc R U P D 1
H33B H 0.2307 0.4106 0.0588 0.099 Uiso 0.645(17) 1 calc R U P D 1
H33C H 0.3152 0.4255 0.0852 0.099 Uiso 0.645(17) 1 calc R U P D 1
C34 C 0.1866(13) 0.4089(9) 0.1755(8) 0.076(5) Uani 0.645(17) 1 d D U P D 1
H34A H 0.1690 0.3824 0.2132 0.113 Uiso 0.645(17) 1 calc R U P D 1
H34B H 0.2166 0.4487 0.1806 0.113 Uiso 0.645(17) 1 calc R U P D 1
H34C H 0.1321 0.4338 0.1542 0.113 Uiso 0.645(17) 1 calc R U P D 1
C32A C 0.214(2) 0.3633(17) 0.140(2) 0.091(7) Uani 0.355(17) 1 d D U P D 2
H32A H 0.2472 0.3481 0.1762 0.109 Uiso 0.355(17) 1 calc R U P D 2
C33A C 0.288(4) 0.396(3) 0.101(2) 0.109(14) Uani 0.355(17) 1 d D U P D 2
H33D H 0.3394 0.3524 0.0920 0.164 Uiso 0.355(17) 1 calc R U P D 2
H33E H 0.2617 0.4251 0.0649 0.164 Uiso 0.355(17) 1 calc R U P D 2
H33F H 0.3089 0.4307 0.1203 0.164 Uiso 0.355(17) 1 calc R U P D 2
C34A C 0.121(3) 0.407(3) 0.166(2) 0.132(14) Uani 0.355(17) 1 d D U P D 2
H34D H 0.0907 0.3690 0.1889 0.198 Uiso 0.355(17) 1 calc R U P D 2
H34E H 0.1300 0.4427 0.1900 0.198 Uiso 0.355(17) 1 calc R U P D 2
H34F H 0.0828 0.4370 0.1346 0.198 Uiso 0.355(17) 1 calc R U P D 2
C35A C 0.150(2) 0.210(2) 0.2051(14) 0.087(7) Uani 0.355(17) 1 d D U P D 2
H35A H 0.1344 0.1606 0.2009 0.105 Uiso 0.355(17) 1 calc R U P D 2
C36A C 0.219(2) 0.202(3) 0.2505(19) 0.079(9) Uani 0.355(17) 1 d D U P D 2
H36D H 0.2711 0.1566 0.2462 0.118 Uiso 0.355(17) 1 calc R U P D 2
H36E H 0.2410 0.2494 0.2448 0.118 Uiso 0.355(17) 1 calc R U P D 2
H36F H 0.1893 0.1945 0.2891 0.118 Uiso 0.355(17) 1 calc R U P D 2
C37A C 0.069(3) 0.282(3) 0.213(2) 0.125(12) Uani 0.355(17) 1 d D U P D 2
H37D H 0.0243 0.2876 0.1844 0.188 Uiso 0.355(17) 1 calc R U P D 2
H37E H 0.0391 0.2742 0.2515 0.188 Uiso 0.355(17) 1 calc R U P D 2
H37F H 0.0908 0.3291 0.2073 0.188 Uiso 0.355(17) 1 calc R U P D 2
C39A C 0.1091(18) 0.3221(19) 0.0346(13) 0.079(7) Uani 0.355(17) 1 d D U P D 2
H39D H 0.0976 0.3768 0.0401 0.119 Uiso 0.355(17) 1 calc R U P D 2
H39E H 0.1717 0.3042 0.0183 0.119 Uiso 0.355(17) 1 calc R U P D 2
H39F H 0.0662 0.3179 0.0083 0.119 Uiso 0.355(17) 1 calc R U P D 2
C40A C 0.119(3) 0.192(2) 0.069(3) 0.072(8) Uani 0.355(17) 1 d D U P D 2
H40D H 0.1151 0.1496 0.1000 0.108 Uiso 0.355(17) 1 calc R U P D 2
H40E H 0.0757 0.1958 0.0403 0.108 Uiso 0.355(17) 1 calc R U P D 2
H40F H 0.1812 0.1821 0.0502 0.108 Uiso 0.355(17) 1 calc R U P D 2
C38A C 0.096(2) 0.2710(17) 0.0930(13) 0.086(6) Uani 0.355(17) 1 d D U P D 2
H38A H 0.0344 0.2857 0.1129 0.104 Uiso 0.355(17) 1 calc R U P D 2
Si2A Si 0.1928(15) 0.2655(13) 0.1375(11) 0.075(4) Uani 0.355(17) 1 d D U P D 2
Si6 Si 1.2348(4) -0.1031(3) 0.3001(2) 0.0456(13) Uani 0.538(9) 1 d D U P E 1
O22 O 1.1536(9) -0.1495(10) 0.3117(5) 0.066(4) Uani 0.538(9) 1 d D U P E 1
C110 C 1.3062(13) -0.1442(11) 0.2389(9) 0.062(4) Uani 0.538(9) 1 d . U P E 1
H110 H 1.2673 -0.1307 0.2055 0.074 Uiso 0.538(9) 1 calc R U P E 1
C111 C 1.345(3) -0.2191(19) 0.245(2) 0.093(8) Uani 0.538(9) 1 d . U P E 1
H11A H 1.2978 -0.2481 0.2556 0.140 Uiso 0.538(9) 1 calc R U P E 1
H11B H 1.3764 -0.2323 0.2080 0.140 Uiso 0.538(9) 1 calc R U P E 1
H11C H 1.3884 -0.2333 0.2743 0.140 Uiso 0.538(9) 1 calc R U P E 1
C112 C 1.3923(14) -0.1032(14) 0.2203(8) 0.076(5) Uani 0.538(9) 1 d . U P E 1
H11D H 1.3691 -0.0461 0.2152 0.114 Uiso 0.538(9) 1 calc R U P E 1
H11E H 1.4354 -0.1200 0.2506 0.114 Uiso 0.538(9) 1 calc R U P E 1
H11F H 1.4234 -0.1191 0.1843 0.114 Uiso 0.538(9) 1 calc R U P E 1
C107 C 1.3007(10) -0.1050(9) 0.3640(6) 0.045(3) Uani 0.538(9) 1 d D U P E 1
H107 H 1.2542 -0.1044 0.3973 0.054 Uiso 0.538(9) 1 calc R U P E 1
C108 C 1.370(2) -0.1788(15) 0.3786(18) 0.054(5) Uani 0.538(9) 1 d D U P E 1
H10E H 1.3447 -0.2229 0.3775 0.081 Uiso 0.538(9) 1 calc R U P E 1
H10F H 1.4231 -0.1806 0.3508 0.081 Uiso 0.538(9) 1 calc R U P E 1
H10G H 1.3892 -0.1818 0.4172 0.081 Uiso 0.538(9) 1 calc R U P E 1
C109 C 1.3333(12) -0.0392(10) 0.3648(6) 0.046(3) Uani 0.538(9) 1 d . U P E 1
H10H H 1.2850 0.0085 0.3549 0.069 Uiso 0.538(9) 1 calc R U P E 1
H10I H 1.3519 -0.0407 0.4033 0.069 Uiso 0.538(9) 1 calc R U P E 1
H10J H 1.3857 -0.0395 0.3369 0.069 Uiso 0.538(9) 1 calc R U P E 1
C104 C 1.1657(11) -0.0009(9) 0.2738(7) 0.056(3) Uani 0.538(9) 1 d . U P E 1
H104 H 1.2093 0.0329 0.2636 0.067 Uiso 0.538(9) 1 calc R U P E 1
C105 C 1.1200(15) 0.0023(10) 0.2201(8) 0.063(5) Uani 0.538(9) 1 d . U P E 1
H10K H 1.1657 -0.0201 0.1911 0.094 Uiso 0.538(9) 1 calc R U P E 1
H10L H 1.0740 -0.0278 0.2290 0.094 Uiso 0.538(9) 1 calc R U P E 1
H10M H 1.0906 0.0568 0.2052 0.094 Uiso 0.538(9) 1 calc R U P E 1
C106 C 1.0962(12) 0.0338(10) 0.3203(8) 0.063(4) Uani 0.538(9) 1 d . U P E 1
H10N H 1.1275 0.0311 0.3548 0.095 Uiso 0.538(9) 1 calc R U P E 1
H10O H 1.0666 0.0885 0.3061 0.095 Uiso 0.538(9) 1 calc R U P E 1
H10P H 1.0501 0.0039 0.3298 0.095 Uiso 0.538(9) 1 calc R U P E 1
Si6A Si 1.2748(6) -0.1257(5) 0.2812(4) 0.071(2) Uani 0.462(9) 1 d D U P E 2
O22A O 1.1805(12) -0.1466(13) 0.3180(6) 0.072(4) Uani 0.462(9) 1 d D U P E 2
C10B C 1.343(4) -0.239(2) 0.252(3) 0.092(7) Uani 0.462(9) 1 d . U P E 2
H10Q H 1.3539 -0.2786 0.2877 0.111 Uiso 0.462(9) 1 calc R U P E 2
C11B C 1.296(3) -0.260(2) 0.2243(17) 0.127(10) Uani 0.462(9) 1 d . U P E 2
H11G H 1.2413 -0.2675 0.2477 0.191 Uiso 0.462(9) 1 calc R U P E 2
H11H H 1.2789 -0.2203 0.1906 0.191 Uiso 0.462(9) 1 calc R U P E 2
H11I H 1.3304 -0.3095 0.2118 0.191 Uiso 0.462(9) 1 calc R U P E 2
C12B C 1.439(2) -0.2199(18) 0.2307(15) 0.106(8) Uani 0.462(9) 1 d . U P E 2
H12A H 1.4630 -0.2038 0.2620 0.160 Uiso 0.462(9) 1 calc R U P E 2
H12B H 1.4824 -0.2666 0.2191 0.160 Uiso 0.462(9) 1 calc R U P E 2
H12C H 1.4309 -0.1775 0.1979 0.160 Uiso 0.462(9) 1 calc R U P E 2
C7B C 1.3507(16) -0.1116(15) 0.3353(10) 0.073(5) Uani 0.462(9) 1 d D U P E 2
H7B H 1.4054 -0.1017 0.3108 0.088 Uiso 0.462(9) 1 calc R U P E 2
C8B C 1.390(3) -0.179(2) 0.378(3) 0.085(11) Uani 0.462(9) 1 d D U P E 2
H8B1 H 1.4190 -0.2241 0.3583 0.127 Uiso 0.462(9) 1 calc R U P E 2
H8B2 H 1.4352 -0.1665 0.3980 0.127 Uiso 0.462(9) 1 calc R U P E 2
H8B3 H 1.3412 -0.1917 0.4055 0.127 Uiso 0.462(9) 1 calc R U P E 2
C9B C 1.291(2) -0.016(2) 0.3511(17) 0.109(8) Uani 0.462(9) 1 d . U P E 2
H9B1 H 1.2715 0.0182 0.3154 0.163 Uiso 0.462(9) 1 calc R U P E 2
H9B2 H 1.2368 -0.0203 0.3770 0.163 Uiso 0.462(9) 1 calc R U P E 2
H9B3 H 1.3308 0.0049 0.3695 0.163 Uiso 0.462(9) 1 calc R U P E 2
C4B C 1.251(2) -0.0367(18) 0.2228(13) 0.096(6) Uani 0.462(9) 1 d . U P E 2
H4B H 1.2336 0.0001 0.2515 0.116 Uiso 0.462(9) 1 calc R U P E 2
C6B C 1.172(2) -0.007(2) 0.1984(18) 0.122(11) Uani 0.462(9) 1 d . U P E 2
H6B1 H 1.1265 -0.0335 0.2189 0.182 Uiso 0.462(9) 1 calc R U P E 2
H6B2 H 1.1510 0.0490 0.2003 0.182 Uiso 0.462(9) 1 calc R U P E 2
H6B3 H 1.1801 -0.0153 0.1582 0.182 Uiso 0.462(9) 1 calc R U P E 2
C5B C 1.324(2) -0.0041(18) 0.1975(13) 0.098(8) Uani 0.462(9) 1 d . U P E 2
H5B1 H 1.3788 -0.0297 0.2184 0.147 Uiso 0.462(9) 1 calc R U P E 2
H5B2 H 1.3365 -0.0122 0.1573 0.147 Uiso 0.462(9) 1 calc R U P E 2
H5B3 H 1.3074 0.0520 0.1994 0.147 Uiso 0.462(9) 1 calc R U P E 2
Si5 Si 0.7844(6) -0.2392(5) 0.3401(4) 0.0575(17) Uani 0.656(11) 1 d D U P F 1
C88 C 0.7324(15) -0.3043(11) 0.3086(8) 0.096(5) Uani 0.656(11) 1 d D U P F 1
H88 H 0.7834 -0.3412 0.2895 0.116 Uiso 0.656(11) 1 calc R U P F 1
C89 C 0.678(2) -0.246(2) 0.2599(14) 0.146(10) Uani 0.656(11) 1 d D U P F 1
H89A H 0.7186 -0.2194 0.2342 0.219 Uiso 0.656(11) 1 calc R U P F 1
H89B H 0.6507 -0.2743 0.2380 0.219 Uiso 0.656(11) 1 calc R U P F 1
H89C H 0.6289 -0.2066 0.2770 0.219 Uiso 0.656(11) 1 calc R U P F 1
C90 C 0.6852(18) -0.3551(13) 0.3564(10) 0.118(7) Uani 0.656(11) 1 d D U P F 1
H90A H 0.7303 -0.3879 0.3828 0.178 Uiso 0.656(11) 1 calc R U P F 1
H90B H 0.6369 -0.3208 0.3777 0.178 Uiso 0.656(11) 1 calc R U P F 1
H90C H 0.6587 -0.3885 0.3387 0.178 Uiso 0.656(11) 1 calc R U P F 1
C94 C 0.8475(11) -0.2982(9) 0.4037(7) 0.076(4) Uani 0.656(11) 1 d D U P F 1
H94 H 0.8000 -0.3172 0.4304 0.091 Uiso 0.656(11) 1 calc R U P F 1
C95 C 0.8809(15) -0.2476(14) 0.4368(10) 0.103(6) Uani 0.656(11) 1 d D U P F 1
H95A H 0.8315 -0.2013 0.4429 0.155 Uiso 0.656(11) 1 calc R U P F 1
H95B H 0.9000 -0.2776 0.4741 0.155 Uiso 0.656(11) 1 calc R U P F 1
H95C H 0.9327 -0.2312 0.4150 0.155 Uiso 0.656(11) 1 calc R U P F 1
C96 C 0.9178(15) -0.3722(12) 0.3914(10) 0.112(7) Uani 0.656(11) 1 d D U P F 1
H96A H 0.8907 -0.4012 0.3699 0.169 Uiso 0.656(11) 1 calc R U P F 1
H96B H 0.9703 -0.3585 0.3686 0.169 Uiso 0.656(11) 1 calc R U P F 1
H96C H 0.9377 -0.4048 0.4277 0.169 Uiso 0.656(11) 1 calc R U P F 1
C91 C 0.8492(13) -0.1865(10) 0.2823(7) 0.086(4) Uani 0.656(11) 1 d D U P F 1
H91 H 0.8037 -0.1619 0.2529 0.103 Uiso 0.656(11) 1 calc R U P F 1
C92 C 0.9225(18) -0.2390(18) 0.2511(12) 0.128(8) Uani 0.656(11) 1 d D U P F 1
H92A H 0.8999 -0.2817 0.2427 0.192 Uiso 0.656(11) 1 calc R U P F 1
H92B H 0.9414 -0.2095 0.2151 0.192 Uiso 0.656(11) 1 calc R U P F 1
H92C H 0.9747 -0.2607 0.2749 0.192 Uiso 0.656(11) 1 calc R U P F 1
C93 C 0.873(2) -0.1184(13) 0.2983(10) 0.083(6) Uani 0.656(11) 1 d D U P F 1
H93A H 0.8201 -0.0875 0.3187 0.125 Uiso 0.656(11) 1 calc R U P F 1
H93B H 0.9240 -0.1370 0.3233 0.125 Uiso 0.656(11) 1 calc R U P F 1
H93C H 0.8907 -0.0858 0.2635 0.125 Uiso 0.656(11) 1 calc R U P F 1
Si5A Si 0.8053(15) -0.2354(15) 0.3410(11) 0.086(5) Uani 0.344(11) 1 d D U P F 2
C88A C 0.7523(19) -0.258(2) 0.2802(16) 0.094(6) Uani 0.344(11) 1 d D U P F 2
H88A H 0.7689 -0.2230 0.2451 0.113 Uiso 0.344(11) 1 calc R U P F 2
C89A C 0.652(2) -0.260(3) 0.274(2) 0.080(9) Uani 0.344(11) 1 d D U P F 2
H89D H 0.6098 -0.2100 0.2810 0.120 Uiso 0.344(11) 1 calc R U P F 2
H89E H 0.6459 -0.2686 0.2350 0.120 Uiso 0.344(11) 1 calc R U P F 2
H89F H 0.6364 -0.3025 0.3019 0.120 Uiso 0.344(11) 1 calc R U P F 2
C90A C 0.789(3) -0.343(2) 0.266(2) 0.119(11) Uani 0.344(11) 1 d D U P F 2
H90D H 0.8557 -0.3590 0.2669 0.178 Uiso 0.344(11) 1 calc R U P F 2
H90E H 0.7627 -0.3789 0.2947 0.178 Uiso 0.344(11) 1 calc R U P F 2
H90F H 0.7722 -0.3450 0.2278 0.178 Uiso 0.344(11) 1 calc R U P F 2
C94A C 0.839(3) -0.3275(19) 0.3933(14) 0.104(7) Uani 0.344(11) 1 d D U P F 2
H94A H 0.7867 -0.3496 0.4099 0.125 Uiso 0.344(11) 1 calc R U P F 2
C95A C 0.888(3) -0.306(3) 0.4383(18) 0.114(10) Uani 0.344(11) 1 d D U P F 2
H95D H 0.8424 -0.2802 0.4662 0.172 Uiso 0.344(11) 1 calc R U P F 2
H95E H 0.9276 -0.3531 0.4581 0.172 Uiso 0.344(11) 1 calc R U P F 2
H95F H 0.9242 -0.2699 0.4195 0.172 Uiso 0.344(11) 1 calc R U P F 2
C96A C 0.895(3) -0.368(3) 0.3451(19) 0.118(8) Uani 0.344(11) 1 d D U P F 2
H96D H 0.8538 -0.3780 0.3200 0.176 Uiso 0.344(11) 1 calc R U P F 2
H96E H 0.9317 -0.3346 0.3227 0.176 Uiso 0.344(11) 1 calc R U P F 2
H96F H 0.9351 -0.4179 0.3614 0.176 Uiso 0.344(11) 1 calc R U P F 2
C91A C 0.9005(16) -0.1908(15) 0.3096(12) 0.068(5) Uani 0.344(11) 1 d D U P F 2
H91A H 0.9335 -0.1867 0.3426 0.082 Uiso 0.344(11) 1 calc R U P F 2
C92A C 0.966(3) -0.247(3) 0.2758(18) 0.097(10) Uani 0.344(11) 1 d D U P F 2
H92D H 0.9827 -0.2980 0.2997 0.146 Uiso 0.344(11) 1 calc R U P F 2
H92E H 0.9367 -0.2508 0.2420 0.146 Uiso 0.344(11) 1 calc R U P F 2
H92F H 1.0202 -0.2277 0.2634 0.146 Uiso 0.344(11) 1 calc R U P F 2
C93A C 0.869(4) -0.1102(19) 0.278(2) 0.084(10) Uani 0.344(11) 1 d D U P F 2
H93D H 0.8269 -0.0773 0.3032 0.125 Uiso 0.344(11) 1 calc R U P F 2
H93E H 0.9221 -0.0886 0.2656 0.125 Uiso 0.344(11) 1 calc R U P F 2
H93F H 0.8386 -0.1117 0.2442 0.125 Uiso 0.344(11) 1 calc R U P F 2

loop_
_atom_site_aniso_label
_atom_site_aniso_U_11
_atom_site_aniso_U_22
_atom_site_aniso_U_33
_atom_site_aniso_U_23
_atom_site_aniso_U_13
_atom_site_aniso_U_12
W1 0.03206(19) 0.0660(3) 0.0766(3) -0.01206(19) -0.00808(16) -0.01371(16)
W2 0.02958(19) 0.0575(2) 0.0920(3) -0.00130(19) -0.01279(17) -0.00364(15)
Si3 0.0518(14) 0.0517(13) 0.0606(15) -0.0064(11) -0.0131(11) -0.0184(11)
Si4 0.0582(17) 0.0665(18) 0.080(2) -0.0072(14) -0.0163(14) 0.0032(13)
O1 0.087(6) 0.061(5) 0.120(7) -0.010(4) -0.033(5) -0.015(4)
O2 0.116(7) 0.067(5) 0.092(6) -0.001(4) -0.004(5) -0.025(5)
O3 0.182(11) 0.164(11) 0.136(9) -0.065(8) 0.012(8) -0.124(10)
O4 0.077(6) 0.137(8) 0.078(6) 0.004(5) -0.002(4) -0.024(5)
O5 0.034(4) 0.100(6) 0.130(7) 0.009(5) -0.011(4) -0.015(4)
O6 0.065(5) 0.051(4) 0.210(10) -0.025(5) -0.045(6) 0.002(4)
O8 0.043(3) 0.050(3) 0.074(4) -0.026(3) -0.017(3) -0.008(2)
O9 0.079(5) 0.050(4) 0.063(4) -0.019(3) -0.005(3) -0.011(3)
O10 0.034(3) 0.051(3) 0.061(3) -0.007(3) -0.020(2) -0.005(2)
O11 0.043(3) 0.060(4) 0.066(4) -0.003(3) -0.017(3) -0.010(3)
O12 0.089(7) 0.144(10) 0.147(9) -0.074(8) -0.010(6) -0.009(6)
O13 0.114(8) 0.098(7) 0.122(8) 0.035(6) 0.007(6) -0.022(6)
O14 0.088(7) 0.132(9) 0.182(11) -0.051(8) -0.026(7) -0.043(6)
O15 0.054(5) 0.077(6) 0.179(9) 0.032(6) 0.003(5) -0.001(4)
O16 0.043(4) 0.124(7) 0.122(7) 0.018(6) -0.003(4) 0.023(4)
O17 0.048(4) 0.064(4) 0.104(5) -0.023(4) -0.017(3) -0.005(3)
O18 0.092(6) 0.110(7) 0.080(5) -0.014(5) -0.033(4) 0.010(5)
O19 0.029(3) 0.067(4) 0.072(4) -0.018(3) -0.013(3) -0.009(3)
O20 0.087(5) 0.065(4) 0.081(5) -0.008(4) 0.029(4) -0.004(4)
O21 0.038(3) 0.070(4) 0.088(5) -0.001(3) -0.030(3) -0.016(3)
N1 0.038(4) 0.060(5) 0.087(6) -0.014(4) -0.007(4) -0.013(3)
N2 0.029(3) 0.052(4) 0.086(5) -0.004(4) -0.015(3) -0.007(3)
C1 0.051(5) 0.050(5) 0.081(7) -0.010(5) -0.020(5) -0.007(4)
C2 0.064(6) 0.052(5) 0.067(6) 0.002(5) -0.002(5) -0.017(4)
C3 0.069(7) 0.097(9) 0.108(9) -0.032(7) 0.000(6) -0.045(7)
C4 0.058(5) 0.085(6) 0.078(6) -0.019(5) -0.006(5) -0.014(5)
C5 0.033(5) 0.087(7) 0.082(7) -0.006(5) -0.012(4) -0.016(5)
C6 0.039(5) 0.058(6) 0.138(10) 0.000(6) -0.016(6) -0.007(4)
C7 0.038(5) 0.074(7) 0.144(11) -0.005(7) -0.004(6) -0.016(5)
C8 0.032(4) 0.065(6) 0.076(6) -0.012(5) -0.004(4) -0.006(4)
C9 0.042(5) 0.061(6) 0.101(8) -0.007(5) 0.002(5) -0.009(4)
C10 0.044(5) 0.067(7) 0.113(9) -0.005(6) 0.000(5) -0.021(5)
C11 0.037(4) 0.062(5) 0.071(6) -0.015(4) -0.007(4) -0.008(4)
C12 0.033(4) 0.070(6) 0.071(6) -0.013(5) -0.017(4) -0.002(4)
C13 0.034(4) 0.058(5) 0.062(5) -0.005(4) -0.017(4) -0.011(4)
C14 0.045(5) 0.043(5) 0.105(8) -0.013(5) -0.034(5) 0.005(4)
C15 0.049(5) 0.045(5) 0.101(7) -0.013(5) -0.039(5) -0.007(4)
C16 0.040(4) 0.041(4) 0.060(5) -0.010(4) -0.021(4) -0.008(3)
C17 0.033(4) 0.051(5) 0.055(5) -0.020(4) -0.015(3) -0.001(3)
C18 0.039(4) 0.057(5) 0.053(5) -0.019(4) -0.009(3) -0.011(4)
C19 0.121(11) 0.050(6) 0.111(10) -0.023(6) -0.029(8) -0.020(7)
C20 0.069(7) 0.067(7) 0.121(10) -0.014(7) -0.015(7) -0.006(6)
C30 0.048(5) 0.055(5) 0.076(6) -0.025(4) 0.000(4) -0.019(4)
C31 0.081(7) 0.052(5) 0.080(7) -0.027(5) 0.004(5) -0.031(5)
C41 0.037(4) 0.039(4) 0.068(5) -0.008(4) -0.024(4) -0.004(3)
C42 0.038(4) 0.032(4) 0.065(5) -0.003(3) -0.024(4) -0.001(3)
C43 0.040(4) 0.030(4) 0.065(5) 0.002(3) -0.030(4) -0.009(3)
C44 0.032(4) 0.042(4) 0.059(5) -0.004(3) -0.019(3) -0.010(3)
C45 0.041(4) 0.039(4) 0.056(5) -0.010(3) -0.022(4) -0.008(3)
C46 0.048(5) 0.066(6) 0.057(5) -0.007(4) -0.020(4) -0.017(4)
C47 0.060(6) 0.068(6) 0.057(5) -0.011(4) -0.018(4) -0.025(5)
C48 0.118(12) 0.101(10) 0.097(10) -0.043(8) -0.015(8) -0.035(9)
C49 0.121(11) 0.150(13) 0.051(6) -0.009(7) -0.015(6) -0.079(10)
C50 0.156(16) 0.142(15) 0.114(12) -0.078(11) -0.015(11) -0.018(12)
C51 0.062(6) 0.058(6) 0.083(7) -0.001(5) -0.015(5) -0.014(5)
C52 0.066(7) 0.076(8) 0.142(12) -0.007(7) -0.033(7) -0.003(6)
C53 0.064(7) 0.087(8) 0.075(7) 0.001(6) -0.034(5) -0.012(6)
C54 0.069(7) 0.080(7) 0.075(7) 0.009(5) -0.030(5) -0.038(6)
C55 0.092(10) 0.144(13) 0.126(11) 0.026(10) -0.017(8) -0.076(10)
C56 0.22(2) 0.107(12) 0.118(12) 0.014(9) -0.024(13) -0.094(14)
C57 0.058(6) 0.073(7) 0.100(9) -0.035(6) -0.001(6) -0.011(5)
C58 0.079(8) 0.058(6) 0.095(8) 0.013(6) -0.010(6) -0.009(6)
C59 0.049(6) 0.078(8) 0.144(11) -0.019(8) -0.034(7) -0.019(5)
C60 0.026(4) 0.068(7) 0.135(10) 0.034(7) 0.003(5) 0.000(4)
C61 0.045(6) 0.074(7) 0.093(8) 0.016(6) -0.019(5) 0.002(5)
C62 0.031(4) 0.054(5) 0.097(7) -0.004(5) -0.009(4) -0.009(4)
C63 0.032(4) 0.066(6) 0.087(7) -0.014(5) -0.007(4) -0.008(4)
C64 0.030(4) 0.058(5) 0.063(5) -0.010(4) -0.011(4) -0.004(3)
C65 0.030(4) 0.056(5) 0.068(6) -0.001(4) -0.009(4) -0.003(3)
C66 0.029(4) 0.056(5) 0.097(7) -0.003(5) -0.014(4) -0.012(4)
C67 0.026(4) 0.063(5) 0.069(6) -0.015(4) -0.012(4) -0.005(3)
C68 0.025(4) 0.064(5) 0.066(5) -0.012(4) -0.012(3) 0.000(3)
C69 0.021(4) 0.066(5) 0.062(5) -0.006(4) -0.016(3) -0.010(3)
C70 0.038(5) 0.062(6) 0.077(6) -0.004(5) -0.022(4) -0.011(4)
C71 0.034(4) 0.067(6) 0.068(6) 0.001(4) -0.016(4) -0.019(4)
C72 0.026(4) 0.066(6) 0.061(5) 0.000(4) -0.017(3) -0.013(4)
C73 0.024(4) 0.062(5) 0.056(5) -0.009(4) -0.008(3) -0.009(3)
C74 0.026(4) 0.066(5) 0.057(5) -0.015(4) -0.007(3) -0.011(3)
C75 0.054(6) 0.067(6) 0.102(8) -0.005(6) -0.038(5) -0.014(5)
C76 0.073(7) 0.080(8) 0.100(9) -0.009(6) -0.038(6) -0.009(6)
C77 0.074(8) 0.108(10) 0.103(10) -0.015(8) -0.027(7) 0.025(7)
C78 0.132(15) 0.20(2) 0.137(15) -0.088(15) -0.039(12) 0.039(14)
C79 0.165(19) 0.20(2) 0.121(14) 0.040(14) -0.068(13) -0.001(16)
C80 0.106(12) 0.120(12) 0.148(15) -0.050(11) -0.026(10) -0.032(10)
C81 0.131(15) 0.153(16) 0.132(14) -0.014(12) 0.033(11) -0.063(13)
C82 0.046(8) 0.21(2) 0.174(17) -0.042(15) -0.008(9) 0.003(10)
C83 0.065(8) 0.104(10) 0.141(13) 0.009(9) -0.045(8) 0.011(7)
C84 0.121(14) 0.140(15) 0.167(17) -0.073(13) -0.046(12) 0.030(11)
C85 0.100(13) 0.147(17) 0.27(3) 0.014(17) -0.064(15) -0.060(12)
C86 0.036(4) 0.070(6) 0.071(6) -0.019(5) -0.011(4) -0.014(4)
C87 0.046(5) 0.065(6) 0.081(7) 0.000(5) 0.000(5) -0.017(4)
C97 0.021(3) 0.064(5) 0.063(5) 0.008(4) -0.015(3) -0.010(3)
C98 0.027(4) 0.064(5) 0.068(5) 0.013(4) -0.024(4) -0.017(4)
C99 0.024(4) 0.051(5) 0.066(5) 0.013(4) -0.021(3) -0.010(3)
C100 0.024(4) 0.063(5) 0.069(6) 0.009(4) -0.014(4) -0.014(4)
C101 0.035(4) 0.076(6) 0.067(6) 0.014(5) -0.025(4) -0.026(4)
C102 0.057(6) 0.085(8) 0.133(10) -0.013(7) -0.023(6) -0.033(6)
C103 0.072(8) 0.066(7) 0.150(12) -0.043(8) -0.038(8) -0.010(6)
C24 0.108(9) 0.096(9) 0.110(11) 0.000(8) -0.004(7) -0.011(7)
C25 0.113(16) 0.108(11) 0.24(3) -0.003(12) -0.010(16) -0.026(10)
C26 0.104(11) 0.119(12) 0.121(17) 0.012(12) 0.007(10) -0.012(9)
Si1 0.093(7) 0.064(4) 0.081(4) 0.000(3) -0.011(4) 0.006(4)
O7 0.101(9) 0.071(6) 0.078(8) 0.002(5) -0.007(6) 0.011(6)
C27 0.125(11) 0.072(8) 0.101(10) -0.011(7) -0.008(8) 0.006(7)
C28 0.134(12) 0.104(14) 0.090(13) -0.025(11) -0.011(9) -0.013(10)
C29 0.151(19) 0.116(17) 0.108(10) -0.022(9) 0.007(10) -0.001(14)
C21 0.128(13) 0.076(9) 0.084(7) 0.008(6) -0.011(7) 0.015(9)
C22 0.22(3) 0.096(12) 0.128(14) -0.009(10) -0.060(14) 0.013(13)
C23 0.19(2) 0.088(11) 0.095(13) 0.008(9) -0.029(13) 0.032(12)
C21A 0.095(13) 0.093(13) 0.104(9) 0.011(8) -0.010(8) 0.009(10)
C22A 0.10(2) 0.109(15) 0.128(17) -0.008(12) -0.023(15) 0.017(13)
C23A 0.16(3) 0.108(16) 0.105(15) 0.008(11) -0.025(14) 0.031(15)
C27A 0.086(12) 0.081(11) 0.123(13) 0.016(9) -0.027(10) 0.013(9)
C28A 0.086(13) 0.13(2) 0.13(2) 0.011(17) -0.029(12) 0.001(12)
C29A 0.11(2) 0.099(19) 0.131(15) 0.004(13) -0.024(13) -0.009(16)
O7A 0.062(11) 0.077(9) 0.137(13) 0.034(9) -0.015(9) 0.020(8)
Si1A 0.057(6) 0.077(7) 0.090(7) 0.014(5) -0.018(5) 0.023(5)
C24A 0.065(9) 0.107(13) 0.119(14) 0.000(11) -0.015(8) 0.011(7)
C25A 0.054(14) 0.119(16) 0.18(3) 0.021(18) -0.015(14) 0.008(11)
C26A 0.087(16) 0.080(16) 0.123(16) -0.029(13) 0.006(11) -0.006(12)
Si2 0.033(4) 0.028(2) 0.059(3) -0.0053(18) -0.011(2) -0.004(2)
C38 0.059(8) 0.072(8) 0.093(8) -0.010(6) -0.029(7) -0.012(6)
C39 0.068(9) 0.079(9) 0.149(17) 0.004(9) -0.043(10) -0.008(7)
C40 0.101(18) 0.089(10) 0.17(3) 0.004(10) -0.085(17) -0.034(11)
C35 0.036(7) 0.055(7) 0.070(6) -0.001(5) -0.001(5) -0.019(5)
C36 0.041(8) 0.073(10) 0.056(7) -0.006(6) 0.001(6) -0.003(7)
C37 0.055(8) 0.107(14) 0.083(11) 0.023(9) 0.012(7) 0.007(8)
C32 0.054(8) 0.033(5) 0.082(7) -0.013(5) -0.002(6) -0.010(5)
C33 0.070(10) 0.039(8) 0.092(9) -0.010(6) 0.000(7) -0.022(7)
C34 0.079(10) 0.044(7) 0.108(10) -0.030(7) 0.012(8) -0.019(7)
C32A 0.068(13) 0.073(10) 0.128(14) -0.031(9) -0.013(11) 0.002(9)
C33A 0.086(18) 0.084(18) 0.15(3) -0.039(18) 0.00(2) -0.008(14)
C34A 0.091(16) 0.086(16) 0.21(3) -0.055(17) 0.022(19) -0.004(12)
C35A 0.040(12) 0.102(12) 0.113(10) -0.018(9) -0.017(8) -0.001(9)
C36A 0.035(14) 0.095(19) 0.097(12) -0.024(11) 0.000(11) 0.002(13)
C37A 0.063(13) 0.142(19) 0.137(18) -0.016(14) -0.008(12) 0.026(13)
C39A 0.032(12) 0.086(13) 0.114(12) -0.016(10) -0.027(10) 0.005(10)
C40A 0.022(12) 0.087(12) 0.104(17) -0.022(10) -0.016(12) 0.001(9)
C38A 0.049(12) 0.090(11) 0.114(11) -0.020(8) -0.021(9) 0.002(8)
Si2A 0.039(7) 0.070(7) 0.112(7) -0.032(5) -0.020(5) 0.010(5)
Si6 0.039(3) 0.041(2) 0.057(3) -0.0026(19) -0.019(2) -0.009(2)
O22 0.038(6) 0.077(7) 0.090(9) -0.020(6) -0.034(5) -0.009(5)
C110 0.055(7) 0.068(7) 0.065(7) -0.012(6) -0.016(5) -0.015(5)
C111 0.081(13) 0.075(9) 0.119(17) -0.020(8) -0.002(11) -0.011(8)
C112 0.073(9) 0.096(12) 0.067(11) -0.021(9) 0.002(8) -0.032(9)
C107 0.023(6) 0.061(6) 0.050(6) -0.002(5) -0.010(5) -0.010(5)
C108 0.024(9) 0.070(8) 0.065(11) 0.002(6) -0.020(8) -0.008(6)
C109 0.046(8) 0.059(7) 0.033(7) 0.011(5) -0.020(6) -0.019(6)
C104 0.047(7) 0.049(6) 0.070(7) -0.006(5) -0.028(5) -0.003(5)
C105 0.078(11) 0.043(8) 0.071(8) 0.009(6) -0.041(8) -0.017(8)
C106 0.055(8) 0.046(8) 0.082(9) -0.002(6) -0.027(6) 0.001(6)
Si6A 0.059(4) 0.066(4) 0.088(5) -0.010(4) -0.020(4) -0.013(3)
O22A 0.054(7) 0.096(8) 0.074(7) -0.017(6) -0.041(5) -0.016(6)
C10B 0.091(11) 0.070(11) 0.112(15) -0.014(10) -0.008(10) -0.013(9)
C11B 0.124(16) 0.103(17) 0.16(2) -0.037(16) -0.032(14) -0.025(13)
C12B 0.096(12) 0.082(15) 0.14(2) -0.029(15) 0.000(11) -0.014(10)
C7B 0.055(9) 0.091(9) 0.082(9) -0.018(7) -0.004(7) -0.030(7)
C8B 0.06(2) 0.107(13) 0.091(14) -0.013(10) -0.009(15) -0.020(11)
C9B 0.089(14) 0.112(11) 0.130(15) -0.042(10) -0.020(12) -0.013(9)
C4B 0.082(10) 0.091(10) 0.105(10) 0.010(8) -0.019(8) -0.015(8)
C6B 0.095(12) 0.103(18) 0.16(2) 0.027(17) -0.046(12) -0.024(12)
C5B 0.091(12) 0.100(15) 0.098(15) 0.001(12) -0.014(10) -0.026(11)
Si5 0.054(4) 0.044(3) 0.070(3) -0.017(2) 0.000(2) 0.000(2)
C88 0.111(11) 0.081(9) 0.107(10) -0.034(7) -0.018(8) -0.024(8)
C89 0.18(2) 0.123(16) 0.141(15) -0.016(11) -0.061(16) -0.033(14)
C90 0.145(17) 0.092(12) 0.137(13) -0.034(9) -0.012(11) -0.048(12)
C94 0.058(7) 0.079(8) 0.089(7) -0.009(6) -0.015(6) -0.012(6)
C95 0.080(12) 0.113(12) 0.124(13) -0.027(10) -0.041(10) -0.019(10)
C96 0.109(13) 0.102(10) 0.100(13) -0.015(9) -0.027(10) 0.025(9)
C91 0.068(8) 0.106(8) 0.081(8) -0.008(6) 0.001(6) -0.024(7)
C92 0.104(13) 0.157(14) 0.124(16) -0.047(13) 0.018(12) -0.028(11)
C93 0.068(12) 0.109(10) 0.071(13) -0.001(8) -0.003(10) -0.029(9)
Si5A 0.058(8) 0.079(7) 0.120(8) -0.019(6) -0.006(6) -0.013(5)
C88A 0.068(10) 0.098(12) 0.128(12) -0.022(9) -0.005(9) -0.037(9)
C89A 0.068(11) 0.077(17) 0.10(2) -0.004(15) -0.004(10) -0.042(10)
C90A 0.086(16) 0.109(14) 0.17(3) -0.038(16) -0.011(16) -0.031(12)
C94A 0.083(13) 0.090(11) 0.128(11) -0.009(9) -0.005(9) -0.009(9)
C95A 0.10(2) 0.093(18) 0.140(14) -0.013(13) -0.022(14) -0.001(16)
C96A 0.095(15) 0.106(11) 0.143(14) -0.021(10) -0.004(11) -0.012(10)
C91A 0.046(9) 0.089(10) 0.075(12) -0.018(8) -0.018(8) -0.018(8)
C92A 0.074(14) 0.107(15) 0.105(19) -0.022(14) -0.005(13) -0.012(11)
C93A 0.047(15) 0.097(11) 0.11(2) -0.007(11) -0.018(16) -0.022(9)

loop_
_atom_type_symbol
_atom_type_description
_atom_type_scat_dispersion_real
_atom_type_scat_dispersion_imag
_atom_type_scat_source
C C 0.0033 0.0016
;
International Tables for Crystallography
(Vol. C, Tables 4.2.6.8 and 6.1.1.4)
;
H H 0.0000 0.0000
;
International Tables for Crystallography
(Vol. C, Table 6.1.1.4)
;
N N 0.0061 0.0033
;
International Tables for Crystallography
(Vol. C, Tables 4.2.6.8 and 6.1.1.4)
;
O O 0.0106 0.0060
;
International Tables for Crystallography
(Vol. C, Tables 4.2.6.8 and 6.1.1.4)
;
Si Si 0.0817 0.0704
;
International Tables for Crystallography
(Vol. C, Tables 4.2.6.8 and 6.1.1.4)
;
W W -0.8490 6.8722
;
International Tables for Crystallography
(Vol. C, Tables 4.2.6.8 and 6.1.1.4)
;

loop_
_geom_angle_atom_site_label_1
_geom_angle_atom_site_label_2
_geom_angle_atom_site_label_3
_geom_angle
_geom_angle_site_symmetry_1
_geom_angle_site_symmetry_3
C5 W1 C3 91.6(5) . .
C5 W1 C2 88.3(4) . .
C3 W1 C2 90.9(5) . .
C5 W1 C1 89.3(4) . .
C3 W1 C1 179.0(4) . .
C2 W1 C1 88.9(4) . .
C5 W1 C4 87.8(4) . .
C3 W1 C4 89.1(5) . .
C2 W1 C4 176.1(4) . .
C1 W1 C4 91.1(4) . .
C5 W1 N1 178.9(4) . .
C3 W1 N1 89.4(4) . .
C2 W1 N1 92.0(4) . .
C1 W1 N1 89.7(3) . .
C4 W1 N1 91.9(4) . .
C61 W2 C59 93.8(5) . .
C61 W2 C60 82.4(4) . .
C59 W2 C60 89.6(6) . .
C61 W2 C57 91.6(5) . .
C59 W2 C57 174.5(4) . .
C60 W2 C57 91.3(6) . .
C61 W2 C58 87.4(5) . .
C59 W2 C58 88.7(5) . .
C60 W2 C58 169.5(4) . .
C57 W2 C58 91.4(5) . .
C61 W2 N2 177.2(4) . .
C59 W2 N2 88.2(4) . .
C60 W2 N2 95.7(3) . .
C57 W2 N2 86.4(4) . .
C58 W2 N2 94.6(4) . .
O11 Si3 C54 103.4(4) . .
O11 Si3 C51 109.0(4) . .
C54 Si3 C51 115.2(5) . .
O11 Si3 C48 105.3(5) . .
C54 Si3 C48 113.2(6) . .
C51 Si3 C48 110.1(6) . .
O18 Si4 C77 100.5(5) . .
O18 Si4 C83 110.1(5) . .
C77 Si4 C83 111.5(8) . .
O18 Si4 C80 110.3(7) . .
C77 Si4 C80 109.9(7) . .
C83 Si4 C80 113.7(7) . .
C19 O6 C14 121.6(9) . .
C17 O8 C30 116.5(6) . .
C31 O9 Si2 129.0(7) . .
C31 O9 Si2A 128.0(10) . .
C44 O10 C46 116.9(6) . .
C47 O11 Si3 124.8(6) . .
C70 O17 C75 116.8(8) . .
C76 O18 Si4 133.7(8) . .
C73 O19 C86 116.3(6) . .
C87 O20 Si5 125.1(7) . .
C87 O20 Si5A 131.4(10) . .
C100 O21 C102 119.3(7) . .
C10 N1 C6 115.1(8) . .
C10 N1 W1 123.7(6) . .
C6 N1 W1 121.2(6) . .
C66 N2 C62 116.3(7) . .
C66 N2 W2 123.3(6) . .
C62 N2 W2 120.3(6) . .
O1 C1 W1 177.2(8) . .
O2 C2 W1 175.7(9) . .
O3 C3 W1 176.8(13) . .
O4 C4 W1 175.1(11) . .
O5 C5 W1 177.6(10) . .
C7 C6 N1 124.3(10) . .
C7 C6 H6 117.9 . .
N1 C6 H6 117.9 . .
C6 C7 C8 120.2(10) . .
C6 C7 H7 119.9 . .
C8 C7 H7 119.9 . .
C7 C8 C9 117.2(8) . .
C7 C8 C11 122.9(9) . .
C9 C8 C11 119.8(9) . .
C10 C9 C8 118.0(9) . .
C10 C9 H9 121.0 . .
C8 C9 H9 121.0 . .
N1 C10 C9 125.1(9) . .
N1 C10 H10 117.4 . .
C9 C10 H10 117.4 . .
C12 C11 C8 122.0(9) . .
C12 C11 H11 119.0 . .
C8 C11 H11 119.0 . .
C11 C12 C13 124.2(9) . .
C11 C12 H12 117.9 . .
C13 C12 H12 117.9 . .
C18 C13 C14 117.6(7) . .
C18 C13 C12 121.6(8) . .
C14 C13 C12 120.8(8) . .
C15 C14 O6 125.2(9) . .
C15 C14 C13 121.5(8) . .
O6 C14 C13 113.2(8) . .
C14 C15 C16 121.4(8) . .
C14 C15 H15 119.3 . .
C16 C15 H15 119.3 . .
C15 C16 C17 118.3(7) . .
C15 C16 C41 121.6(7) . .
C17 C16 C41 120.2(7) . .
O8 C17 C18 124.9(7) . .
O8 C17 C16 115.3(6) . .
C18 C17 C16 119.8(7) . .
C13 C18 C17 121.5(7) . .
C13 C18 H18 119.2 . .
C17 C18 H18 119.2 . .
O6 C19 C20 114.0(12) . .
O6 C19 H19A 108.8 . .
C20 C19 H19A 108.8 . .
O6 C19 H19B 108.8 . .
C20 C19 H19B 108.8 . .
H19A C19 H19B 107.6 . .
O7 C20 C19 110.1(12) . .
C19 C20 O7A 117.2(14) . .
O7 C20 H20A 109.6 . .
C19 C20 H20A 109.6 . .
O7 C20 H20B 109.6 . .
C19 C20 H20B 109.6 . .
H20A C20 H20B 108.1 . .
O8 C30 C31 109.2(7) . .
O8 C30 H30A 109.8 . .
C31 C30 H30A 109.8 . .
O8 C30 H30B 109.8 . .
C31 C30 H30B 109.8 . .
H30A C30 H30B 108.3 . .
O9 C31 C30 109.4(8) . .
O9 C31 H31A 109.8 . .
C30 C31 H31A 109.8 . .
O9 C31 H31B 109.8 . .
C30 C31 H31B 109.8 . .
H31A C31 H31B 108.2 . .
C42 C41 C16 125.1(7) . .
C42 C41 H41 117.5 . .
C16 C41 H41 117.5 . .
C41 C42 C43 125.6(7) . .
C41 C42 H42 117.2 . .
C43 C42 H42 117.2 . .
C45 C43 C44 119.1(7) . 2
C45 C43 C42 121.9(7) . .
C44 C43 C42 118.9(8) 2 .
O10 C44 C45 125.3(7) . .
O10 C44 C43 115.9(6) . 2
C45 C44 C43 118.8(7) . 2
C43 C45 C44 122.0(7) . .
C43 C45 H45 119.0 . .
C44 C45 H45 119.0 . .
O10 C46 C47 107.3(7) . .
O10 C46 H46A 110.2 . .
C47 C46 H46A 110.2 . .
O10 C46 H46B 110.2 . .
C47 C46 H46B 110.2 . .
H46A C46 H46B 108.5 . .
O11 C47 C46 110.2(8) . .
O11 C47 H47A 109.6 . .
C46 C47 H47A 109.6 . .
O11 C47 H47B 109.6 . .
C46 C47 H47B 109.6 . .
H47A C47 H47B 108.1 . .
C50 C48 C49 118.0(13) . .
C50 C48 Si3 117.8(11) . .
C49 C48 Si3 111.1(9) . .
C50 C48 H48 102.2 . .
C49 C48 H48 102.2 . .
Si3 C48 H48 102.2 . .
C48 C49 H49A 109.5 . .
C48 C49 H49B 109.5 . .
H49A C49 H49B 109.5 . .
C48 C49 H49C 109.5 . .
H49A C49 H49C 109.5 . .
H49B C49 H49C 109.5 . .
C48 C50 H50A 109.5 . .
C48 C50 H50B 109.5 . .
H50A C50 H50B 109.5 . .
C48 C50 H50C 109.5 . .
H50A C50 H50C 109.5 . .
H50B C50 H50C 109.5 . .
C53 C51 C52 109.0(9) . .
C53 C51 Si3 113.4(7) . .
C52 C51 Si3 114.4(8) . .
C53 C51 H51 106.5 . .
C52 C51 H51 106.5 . .
Si3 C51 H51 106.5 . .
C51 C52 H52A 109.5 . .
C51 C52 H52B 109.5 . .
H52A C52 H52B 109.5 . .
C51 C52 H52C 109.5 . .
H52A C52 H52C 109.5 . .
H52B C52 H52C 109.5 . .
C51 C53 H53A 109.5 . .
C51 C53 H53B 109.5 . .
H53A C53 H53B 109.5 . .
C51 C53 H53C 109.5 . .
H53A C53 H53C 109.5 . .
H53B C53 H53C 109.5 . .
C55 C54 C56 106.3(11) . .
C55 C54 Si3 115.6(9) . .
C56 C54 Si3 114.5(9) . .
C55 C54 H54 106.6 . .
C56 C54 H54 106.6 . .
Si3 C54 H54 106.6 . .
C54 C55 H55A 109.5 . .
C54 C55 H55B 109.5 . .
H55A C55 H55B 109.5 . .
C54 C55 H55C 109.5 . .
H55A C55 H55C 109.5 . .
H55B C55 H55C 109.5 . .
C54 C56 H56A 109.5 . .
C54 C56 H56B 109.5 . .
H56A C56 H56B 109.5 . .
C54 C56 H56C 109.5 . .
H56A C56 H56C 109.5 . .
H56B C56 H56C 109.5 . .
O12 C57 W2 177.3(12) . .
O13 C58 W2 176.8(12) . .
O14 C59 W2 178.8(11) . .
O15 C60 W2 173.5(10) . .
O16 C61 W2 176.6(10) . .
N2 C62 C63 123.6(9) . .
N2 C62 H62 118.2 . .
C63 C62 H62 118.2 . .
C62 C63 C64 120.1(9) . .
C62 C63 H63 119.9 . .
C64 C63 H63 119.9 . .
C65 C64 C63 115.9(7) . .
C65 C64 C67 121.6(8) . .
C63 C64 C67 122.5(8) . .
C64 C65 C66 119.9(8) . .
C64 C65 H65 120.1 . .
C66 C65 H65 120.1 . .
N2 C66 C65 124.0(8) . .
N2 C66 H66 118.0 . .
C65 C66 H66 118.0 . .
C68 C67 C64 124.0(9) . .
C68 C67 H67 118.0 . .
C64 C67 H67 118.0 . .
C67 C68 C69 126.0(9) . .
C67 C68 H68 117.0 . .
C69 C68 H68 117.0 . .
C74 C69 C70 117.3(7) . .
C74 C69 C68 122.7(7) . .
C70 C69 C68 120.0(8) . .
C71 C70 O17 125.6(8) . .
C71 C70 C69 120.6(9) . .
O17 C70 C69 113.9(7) . .
C70 C71 C72 122.8(8) . .
C70 C71 H71 118.6 . .
C72 C71 H71 118.6 . .
C71 C72 C73 117.5(7) . .
C71 C72 C97 123.5(8) . .
C73 C72 C97 118.9(8) . .
O19 C73 C74 125.1(7) . .
O19 C73 C72 115.1(7) . .
C74 C73 C72 119.8(8) . .
C73 C74 C69 122.0(7) . .
C73 C74 H74 119.0 . .
C69 C74 H74 119.0 . .
O17 C75 C76 107.2(9) . .
O17 C75 H75A 110.3 . .
C76 C75 H75A 110.3 . .
O17 C75 H75B 110.3 . .
C76 C75 H75B 110.3 . .
H75A C75 H75B 108.5 . .
O18 C76 C75 107.6(10) . .
O18 C76 H76A 110.2 . .
C75 C76 H76A 110.2 . .
O18 C76 H76B 110.2 . .
C75 C76 H76B 110.2 . .
H76A C76 H76B 108.5 . .
C79 C77 C78 107.5(14) . .
C79 C77 Si4 112.9(11) . .
C78 C77 Si4 112.1(12) . .
C79 C77 H77 108.0 . .
C78 C77 H77 108.0 . .
Si4 C77 H77 108.0 . .
C77 C78 H78A 109.5 . .
C77 C78 H78B 109.5 . .
H78A C78 H78B 109.5 . .
C77 C78 H78C 109.5 . .
H78A C78 H78C 109.5 . .
H78B C78 H78C 109.5 . .
C77 C79 H79A 109.5 . .
C77 C79 H79B 109.5 . .
H79A C79 H79B 109.5 . .
C77 C79 H79C 109.5 . .
H79A C79 H79C 109.5 . .
H79B C79 H79C 109.5 . .
C81 C80 C82 116.1(15) . .
C81 C80 Si4 114.3(12) . .
C82 C80 Si4 107.1(12) . .
C81 C80 H80 106.2 . .
C82 C80 H80 106.2 . .
Si4 C80 H80 106.2 . .
C80 C81 H81A 109.5 . .
C80 C81 H81B 109.5 . .
H81A C81 H81B 109.5 . .
C80 C81 H81C 109.5 . .
H81A C81 H81C 109.5 . .
H81B C81 H81C 109.5 . .
C80 C82 H82A 109.5 . .
C80 C82 H82B 109.5 . .
H82A C82 H82B 109.5 . .
C80 C82 H82C 109.5 . .
H82A C82 H82C 109.5 . .
H82B C82 H82C 109.5 . .
C85 C83 C84 109.6(15) . .
C85 C83 Si4 113.5(12) . .
C84 C83 Si4 110.2(12) . .
C85 C83 H83 107.8 . .
C84 C83 H83 107.8 . .
Si4 C83 H83 107.8 . .
C83 C84 H84A 109.5 . .
C83 C84 H84B 109.5 . .
H84A C84 H84B 109.5 . .
C83 C84 H84C 109.5 . .
H84A C84 H84C 109.5 . .
H84B C84 H84C 109.5 . .
C83 C85 H85A 109.5 . .
C83 C85 H85B 109.5 . .
H85A C85 H85B 109.5 . .
C83 C85 H85C 109.5 . .
H85A C85 H85C 109.5 . .
H85B C85 H85C 109.5 . .
O19 C86 C87 108.1(7) . .
O19 C86 H86A 110.1 . .
C87 C86 H86A 110.1 . .
O19 C86 H86B 110.1 . .
C87 C86 H86B 110.1 . .
H86A C86 H86B 108.4 . .
O20 C87 C86 109.9(8) . .
O20 C87 H87A 109.7 . .
C86 C87 H87A 109.7 . .
O20 C87 H87B 109.7 . .
C86 C87 H87B 109.7 . .
H87A C87 H87B 108.2 . .
C98 C97 C72 122.1(9) . .
C98 C97 H97 119.0 . .
C72 C97 H97 119.0 . .
C97 C98 C99 124.4(9) . .
C97 C98 H98 117.8 . .
C99 C98 H98 117.8 . .
C101 C99 C100 118.4(7) . 2_756
C101 C99 C98 123.2(8) . .
C100 C99 C98 118.4(8) 2_756 .
O21 C100 C99 115.8(7) . 2_756
O21 C100 C101 123.7(8) . .
C99 C100 C101 120.5(9) 2_756 .
C99 C101 C100 121.1(8) . .
C99 C101 H101 119.4 . .
C100 C101 H101 119.4 . .
O21 C102 C103 106.8(8) . .
O21 C102 H10A 110.4 . .
C103 C102 H10A 110.4 . .
O21 C102 H10B 110.4 . .
C103 C102 H10B 110.4 . .
H10A C102 H10B 108.6 . .
O22 C103 C102 107.4(12) . .
O22A C103 C102 111.9(13) . .
O22 C103 H10C 110.2 . .
C102 C103 H10C 110.2 . .
O22 C103 H10D 110.2 . .
C102 C103 H10D 110.2 . .
H10C C103 H10D 108.5 . .
C26 C24 C25 116(2) . .
C26 C24 Si1 116.3(16) . .
C25 C24 Si1 108.9(18) . .
C26 C24 H24 104.8 . .
C25 C24 H24 104.8 . .
Si1 C24 H24 104.8 . .
C24 C25 H25A 109.5 . .
C24 C25 H25B 109.5 . .
H25A C25 H25B 109.5 . .
C24 C25 H25C 109.5 . .
H25A C25 H25C 109.5 . .
H25B C25 H25C 109.5 . .
C24 C26 H26A 109.5 . .
C24 C26 H26B 109.5 . .
H26A C26 H26B 109.5 . .
C24 C26 H26C 109.5 . .
H26A C26 H26C 109.5 . .
H26B C26 H26C 109.5 . .
O7 Si1 C21 103.4(10) . .
O7 Si1 C24 117.8(11) . .
C21 Si1 C24 122.3(14) . .
O7 Si1 C27 114.2(11) . .
C21 Si1 C27 107.2(11) . .
C24 Si1 C27 91.5(12) . .
C20 O7 Si1 125.4(12) . .
C29 C27 C28 111(2) . .
C29 C27 Si1 110.0(16) . .
C28 C27 Si1 108.0(14) . .
C29 C27 H27 109.3 . .
C28 C27 H27 109.2 . .
Si1 C27 H27 109.2 . .
C27 C28 H28A 109.5 . .
C27 C28 H28B 109.5 . .
H28A C28 H28B 109.5 . .
C27 C28 H28C 109.5 . .
H28A C28 H28C 109.5 . .
H28B C28 H28C 109.5 . .
C27 C29 H29A 109.5 . .
C27 C29 H29B 109.5 . .
H29A C29 H29B 109.5 . .
C27 C29 H29C 109.5 . .
H29A C29 H29C 109.5 . .
H29B C29 H29C 109.5 . .
C23 C21 C22 106(2) . .
C23 C21 Si1 114.9(15) . .
C22 C21 Si1 114.3(18) . .
C23 C21 H21 107.0 . .
C22 C21 H21 107.0 . .
Si1 C21 H21 107.0 . .
C21 C22 H22A 109.5 . .
C21 C22 H22B 109.5 . .
H22A C22 H22B 109.5 . .
C21 C22 H22C 109.5 . .
H22A C22 H22C 109.5 . .
H22B C22 H22C 109.5 . .
C21 C23 H23A 109.5 . .
C21 C23 H23B 109.5 . .
H23A C23 H23B 109.5 . .
C21 C23 H23C 109.5 . .
H23A C23 H23C 109.5 . .
H23B C23 H23C 109.5 . .
C23A C21A C22A 106(3) . .
C23A C21A Si1A 104(3) . .
C22A C21A Si1A 109(3) . .
C23A C21A H21A 112.6 . .
C22A C21A H21A 112.6 . .
Si1A C21A H21A 112.6 . .
C21A C22A H22D 109.5 . .
C21A C22A H22E 109.5 . .
H22D C22A H22E 109.5 . .
C21A C22A H22F 109.5 . .
H22D C22A H22F 109.5 . .
H22E C22A H22F 109.5 . .
C21A C23A H23D 109.5 . .
C21A C23A H23E 109.5 . .
H23D C23A H23E 109.5 . .
C21A C23A H23F 109.5 . .
H23D C23A H23F 109.5 . .
H23E C23A H23F 109.5 . .
C29A C27A C28A 107(3) . .
C29A C27A Si1A 120(3) . .
C28A C27A Si1A 120(3) . .
C29A C27A H27A 102.1 . .
C28A C27A H27A 102.1 . .
Si1A C27A H27A 102.1 . .
C27A C28A H28D 109.5 . .
C27A C28A H28E 109.5 . .
H28D C28A H28E 109.5 . .
C27A C28A H28F 109.5 . .
H28D C28A H28F 109.5 . .
H28E C28A H28F 109.5 . .
C27A C29A H29D 109.5 . .
C27A C29A H29E 109.5 . .
H29D C29A H29E 109.5 . .
C27A C29A H29F 109.5 . .
H29D C29A H29F 109.5 . .
H29E C29A H29F 109.5 . .
C20 O7A Si1A 126(2) . .
O7A Si1A C21A 105.8(19) . .
O7A Si1A C24A 105.0(17) . .
C21A Si1A C24A 116(2) . .
O7A Si1A C27A 110.0(19) . .
C21A Si1A C27A 87.2(19) . .
C24A Si1A C27A 130(2) . .
C26A C24A C25A 119(3) . .
C26A C24A Si1A 114(3) . .
C25A C24A Si1A 109(2) . .
C26A C24A H24A 104.1 . .
C25A C24A H24A 104.1 . .
Si1A C24A H24A 104.1 . .
C24A C25A H25D 109.5 . .
C24A C25A H25E 109.5 . .
H25D C25A H25E 109.5 . .
C24A C25A H25F 109.5 . .
H25D C25A H25F 109.5 . .
H25E C25A H25F 109.5 . .
C24A C26A H26D 109.5 . .
C24A C26A H26E 109.5 . .
H26D C26A H26E 109.5 . .
C24A C26A H26F 109.5 . .
H26D C26A H26F 109.5 . .
H26E C26A H26F 109.5 . .
O9 Si2 C38 102.3(7) . .
O9 Si2 C35 101.6(6) . .
C38 Si2 C35 117.3(9) . .
O9 Si2 C32 109.8(6) . .
C38 Si2 C32 114.0(8) . .
C35 Si2 C32 110.5(8) . .
C39 C38 C40 103.8(19) . .
C39 C38 Si2 116.2(13) . .
C40 C38 Si2 109.9(16) . .
C39 C38 H38 108.9 . .
C40 C38 H38 108.9 . .
Si2 C38 H38 108.9 . .
C38 C39 H39A 109.5 . .
C38 C39 H39B 109.5 . .
H39A C39 H39B 109.5 . .
C38 C39 H39C 109.5 . .
H39A C39 H39C 109.5 . .
H39B C39 H39C 109.5 . .
C38 C40 H40A 109.5 . .
C38 C40 H40B 109.5 . .
H40A C40 H40B 109.5 . .
C38 C40 H40C 109.5 . .
H40A C40 H40C 109.5 . .
H40B C40 H40C 109.5 . .
C37 C35 C36 113.7(14) . .
C37 C35 Si2 117.6(11) . .
C36 C35 Si2 110.3(10) . .
C37 C35 H35 104.6 . .
C36 C35 H35 104.6 . .
Si2 C35 H35 104.6 . .
C35 C36 H36A 109.5 . .
C35 C36 H36B 109.5 . .
H36A C36 H36B 109.5 . .
C35 C36 H36C 109.5 . .
H36A C36 H36C 109.5 . .
H36B C36 H36C 109.5 . .
C35 C37 H37A 109.5 . .
C35 C37 H37B 109.5 . .
H37A C37 H37B 109.5 . .
C35 C37 H37C 109.5 . .
H37A C37 H37C 109.5 . .
H37B C37 H37C 109.5 . .
C34 C32 C33 112.9(14) . .
C34 C32 Si2 115.4(10) . .
C33 C32 Si2 111.5(10) . .
C34 C32 H32 105.3 . .
C33 C32 H32 105.3 . .
Si2 C32 H32 105.3 . .
C32 C33 H33A 109.5 . .
C32 C33 H33B 109.5 . .
H33A C33 H33B 109.5 . .
C32 C33 H33C 109.5 . .
H33A C33 H33C 109.5 . .
H33B C33 H33C 109.5 . .
C32 C34 H34A 109.5 . .
C32 C34 H34B 109.5 . .
H34A C34 H34B 109.5 . .
C32 C34 H34C 109.5 . .
H34A C34 H34C 109.5 . .
H34B C34 H34C 109.5 . .
C34A C32A C33A 130(4) . .
C34A C32A Si2A 101(2) . .
C33A C32A Si2A 124(3) . .
C34A C32A H32A 97.7 . .
C33A C32A H32A 97.7 . .
Si2A C32A H32A 97.7 . .
C32A C33A H33D 109.5 . .
C32A C33A H33E 109.5 . .
H33D C33A H33E 109.5 . .
C32A C33A H33F 109.5 . .
H33D C33A H33F 109.5 . .
H33E C33A H33F 109.5 . .
C32A C34A H34D 109.5 . .
C32A C34A H34E 109.5 . .
H34D C34A H34E 109.5 . .
C32A C34A H34F 109.5 . .
H34D C34A H34F 109.5 . .
H34E C34A H34F 109.5 . .
C36A C35A C37A 109(3) . .
C36A C35A Si2A 106(3) . .
C37A C35A Si2A 90(3) . .
C36A C35A H35A 116.3 . .
C37A C35A H35A 116.3 . .
Si2A C35A H35A 116.3 . .
C35A C36A H36D 109.5 . .
C35A C36A H36E 109.5 . .
H36D C36A H36E 109.5 . .
C35A C36A H36F 109.5 . .
H36D C36A H36F 109.5 . .
H36E C36A H36F 109.5 . .
C35A C37A H37D 109.4 . .
C35A C37A H37E 109.4 . .
H37D C37A H37E 109.5 . .
C35A C37A H37F 109.5 . .
H37D C37A H37F 109.5 . .
H37E C37A H37F 109.5 . .
C38A C39A H39D 109.5 . .
C38A C39A H39E 109.5 . .
H39D C39A H39E 109.5 . .
C38A C39A H39F 109.5 . .
H39D C39A H39F 109.5 . .
H39E C39A H39F 109.5 . .
C38A C40A H40D 109.5 . .
C38A C40A H40E 109.5 . .
H40D C40A H40E 109.5 . .
C38A C40A H40F 109.5 . .
H40D C40A H40F 109.5 . .
H40E C40A H40F 109.5 . .
C39A C38A C40A 96(3) . .
C39A C38A Si2A 108(2) . .
C40A C38A Si2A 107(3) . .
C39A C38A H38A 114.8 . .
C40A C38A H38A 114.8 . .
Si2A C38A H38A 114.8 . .
O9 Si2A C38A 114.6(16) . .
O9 Si2A C35A 97.2(14) . .
C38A Si2A C35A 96.9(17) . .
O9 Si2A C32A 113.0(14) . .
C38A Si2A C32A 114.1(19) . .
C35A Si2A C32A 119(2) . .
O22 Si6 C110 103.6(9) . .
O22 Si6 C104 100.0(8) . .
C110 Si6 C104 109.2(8) . .
O22 Si6 C107 117.1(7) . .
C110 Si6 C107 114.5(8) . .
C104 Si6 C107 111.3(7) . .
C103 O22 Si6 118.8(9) . .
C111 C110 C112 104(2) . .
C111 C110 Si6 119(3) . .
C112 C110 Si6 110.6(13) . .
C111 C110 H110 107.5 . .
C112 C110 H110 107.5 . .
Si6 C110 H110 107.5 . .
C110 C111 H11A 109.5 . .
C110 C111 H11B 109.5 . .
H11A C111 H11B 109.5 . .
C110 C111 H11C 109.5 . .
H11A C111 H11C 109.5 . .
H11B C111 H11C 109.5 . .
C110 C112 H11D 109.5 . .
C110 C112 H11E 109.5 . .
H11D C112 H11E 109.5 . .
C110 C112 H11F 109.5 . .
H11D C112 H11F 109.5 . .
H11E C112 H11F 109.5 . .
C109 C107 C108 112.2(17) . .
C109 C107 Si6 117.0(11) . .
C108 C107 Si6 113.8(18) . .
C109 C107 H107 104.0 . .
C108 C107 H107 104.0 . .
Si6 C107 H107 104.0 . .
C107 C108 H10E 109.5 . .
C107 C108 H10F 109.5 . .
H10E C108 H10F 109.5 . .
C107 C108 H10G 109.5 . .
H10E C108 H10G 109.5 . .
H10F C108 H10G 109.5 . .
C107 C109 H10H 109.5 . .
C107 C109 H10I 109.5 . .
H10H C109 H10I 109.5 . .
C107 C109 H10J 109.5 . .
H10H C109 H10J 109.5 . .
H10I C109 H10J 109.5 . .
C105 C104 C106 111.0(15) . .
C105 C104 Si6 111.6(12) . .
C106 C104 Si6 112.4(12) . .
C105 C104 H104 107.2 . .
C106 C104 H104 107.2 . .
Si6 C104 H104 107.2 . .
C104 C105 H10K 109.5 . .
C104 C105 H10L 109.5 . .
H10K C105 H10L 109.5 . .
C104 C105 H10M 109.5 . .
H10K C105 H10M 109.5 . .
H10L C105 H10M 109.5 . .
C104 C106 H10N 109.5 . .
C104 C106 H10O 109.5 . .
H10N C106 H10O 109.5 . .
C104 C106 H10P 109.5 . .
H10N C106 H10P 109.5 . .
H10O C106 H10P 109.5 . .
O22A Si6A C4B 114.7(12) . .
O22A Si6A C7B 108.0(11) . .
C4B Si6A C7B 110.0(13) . .
O22A Si6A C10B 100.8(16) . .
C4B Si6A C10B 116.1(18) . .
C7B Si6A C10B 106.4(17) . .
C103 O22A Si6A 146.9(14) . .
C11B C10B C12B 126(5) . .
C11B C10B Si6A 113(4) . .
C12B C10B Si6A 97(2) . .
C11B C10B H10Q 106.3 . .
C12B C10B H10Q 106.3 . .
Si6A C10B H10Q 106.3 . .
C10B C11B H11G 109.5 . .
C10B C11B H11H 109.5 . .
H11G C11B H11H 109.5 . .
C10B C11B H11I 109.5 . .
H11G C11B H11I 109.5 . .
H11H C11B H11I 109.5 . .
C10B C12B H12A 109.5 . .
C10B C12B H12B 109.5 . .
H12A C12B H12B 109.5 . .
C10B C12B H12C 109.5 . .
H12A C12B H12C 109.5 . .
H12B C12B H12C 109.5 . .
C8B C7B C9B 125(3) . .
C8B C7B Si6A 118(3) . .
C9B C7B Si6A 100.9(16) . .
C8B C7B H7B 103.2 . .
C9B C7B H7B 103.2 . .
Si6A C7B H7B 103.2 . .
C7B C8B H8B1 109.5 . .
C7B C8B H8B2 109.5 . .
H8B1 C8B H8B2 109.5 . .
C7B C8B H8B3 109.5 . .
H8B1 C8B H8B3 109.5 . .
H8B2 C8B H8B3 109.5 . .
C7B C9B H9B1 109.5 . .
C7B C9B H9B2 109.5 . .
H9B1 C9B H9B2 109.5 . .
C7B C9B H9B3 109.5 . .
H9B1 C9B H9B3 109.5 . .
H9B2 C9B H9B3 109.5 . .
C6B C4B C5B 116(3) . .
C6B C4B Si6A 124(3) . .
C5B C4B Si6A 119(2) . .
C6B C4B H4B 92.3 . .
C5B C4B H4B 92.3 . .
Si6A C4B H4B 92.3 . .
C4B C6B H6B1 109.5 . .
C4B C6B H6B2 109.5 . .
H6B1 C6B H6B2 109.5 . .
C4B C6B H6B3 109.5 . .
H6B1 C6B H6B3 109.5 . .
H6B2 C6B H6B3 109.5 . .
C4B C5B H5B1 109.5 . .
C4B C5B H5B2 109.5 . .
H5B1 C5B H5B2 109.5 . .
C4B C5B H5B3 109.5 . .
H5B1 C5B H5B3 109.5 . .
H5B2 C5B H5B3 109.5 . .
O20 Si5 C91 100.2(7) . .
O20 Si5 C88 115.1(9) . .
C91 Si5 C88 109.9(10) . .
O20 Si5 C94 105.6(7) . .
C91 Si5 C94 117.4(10) . .
C88 Si5 C94 108.5(9) . .
C90 C88 C89 121(2) . .
C90 C88 Si5 111.3(13) . .
C89 C88 Si5 102.0(16) . .
C90 C88 H88 107.1 . .
C89 C88 H88 107.1 . .
Si5 C88 H88 107.1 . .
C88 C89 H89A 109.5 . .
C88 C89 H89B 109.5 . .
H89A C89 H89B 109.5 . .
C88 C89 H89C 109.5 . .
H89A C89 H89C 109.5 . .
H89B C89 H89C 109.5 . .
C88 C90 H90A 109.5 . .
C88 C90 H90B 109.5 . .
H90A C90 H90B 109.5 . .
C88 C90 H90C 109.5 . .
H90A C90 H90C 109.5 . .
H90B C90 H90C 109.5 . .
C95 C94 C96 114.9(16) . .
C95 C94 Si5 112.1(12) . .
C96 C94 Si5 114.8(13) . .
C95 C94 H94 104.5 . .
C96 C94 H94 104.5 . .
Si5 C94 H94 104.5 . .
C94 C95 H95A 109.5 . .
C94 C95 H95B 109.5 . .
H95A C95 H95B 109.5 . .
C94 C95 H95C 109.5 . .
H95A C95 H95C 109.5 . .
H95B C95 H95C 109.5 . .
C94 C96 H96A 109.5 . .
C94 C96 H96B 109.5 . .
H96A C96 H96B 109.5 . .
C94 C96 H96C 109.5 . .
H96A C96 H96C 109.5 . .
H96B C96 H96C 109.5 . .
C92 C91 C93 116(2) . .
C92 C91 Si5 113.7(17) . .
C93 C91 Si5 115.0(14) . .
C92 C91 H91 103.3 . .
C93 C91 H91 103.3 . .
Si5 C91 H91 103.3 . .
C91 C92 H92A 109.5 . .
C91 C92 H92B 109.5 . .
H92A C92 H92B 109.5 . .
C91 C92 H92C 109.5 . .
H92A C92 H92C 109.5 . .
H92B C92 H92C 109.5 . .
C91 C93 H93A 109.5 . .
C91 C93 H93B 109.5 . .
H93A C93 H93B 109.5 . .
C91 C93 H93C 109.5 . .
H93A C93 H93C 109.5 . .
H93B C93 H93C 109.5 . .
O20 Si5A C91A 111.1(15) . .
O20 Si5A C94A 115.1(17) . .
C91A Si5A C94A 115(2) . .
O20 Si5A C88A 97.8(15) . .
C91A Si5A C88A 108.0(18) . .
C94A Si5A C88A 108(2) . .
O20 Si5A C96A 151.3(17) . .
C91A Si5A C96A 95.2(17) . .
C94A Si5A C96A 39.3(11) . .
C88A Si5A C96A 84.1(18) . .
C90A C88A C89A 91(3) . .
C90A C88A Si5A 116(3) . .
C89A C88A Si5A 131(3) . .
C90A C88A H88A 105.7 . .
C89A C88A H88A 105.7 . .
Si5A C88A H88A 105.7 . .
C88A C89A H89D 109.5 . .
C88A C89A H89E 109.5 . .
H89D C89A H89E 109.5 . .
C88A C89A H89F 109.5 . .
H89D C89A H89F 109.5 . .
H89E C89A H89F 109.5 . .
C88A C90A H90D 109.5 . .
C88A C90A H90E 109.5 . .
H90D C90A H90E 109.5 . .
C88A C90A H90F 109.5 . .
H90D C90A H90F 109.5 . .
H90E C90A H90F 109.5 . .
C96A C94A C95A 120(3) . .
C96A C94A Si5A 89(3) . .
C95A C94A Si5A 105(3) . .
C96A C94A H94A 113.4 . .
C95A C94A H94A 113.4 . .
Si5A C94A H94A 113.4 . .
C94A C95A H95D 109.5 . .
C94A C95A H95E 109.5 . .
H95D C95A H95E 109.5 . .
C94A C95A H95F 109.5 . .
H95D C95A H95F 109.5 . .
H95E C95A H95F 109.5 . .
C94A C96A Si5A 51.2(16) . .
C94A C96A H96D 109.5 . .
Si5A C96A H96D 90.0 . .
C94A C96A H96E 109.5 . .
Si5A C96A H96E 72.8 . .
H96D C96A H96E 109.5 . .
C94A C96A H96F 109.4 . .
Si5A C96A H96F 157.4 . .
H96D C96A H96F 109.5 . .
H96E C96A H96F 109.5 . .
C92A C91A C93A 115(4) . .
C92A C91A Si5A 108(3) . .
C93A C91A Si5A 114(3) . .
C92A C91A H91A 106.7 . .
C93A C91A H91A 106.7 . .
Si5A C91A H91A 106.7 . .
C91A C92A H92D 109.5 . .
C91A C92A H92E 109.5 . .
H92D C92A H92E 109.5 . .
C91A C92A H92F 109.5 . .
H92D C92A H92F 109.5 . .
H92E C92A H92F 109.5 . .
C91A C93A H93D 109.5 . .
C91A C93A H93E 109.5 . .
H93D C93A H93E 109.5 . .
C91A C93A H93F 109.5 . .
H93D C93A H93F 109.5 . .
H93E C93A H93F 109.5 . .

loop_
_geom_bond_atom_site_label_1
_geom_bond_atom_site_label_2
_geom_bond_distance
_geom_bond_site_symmetry_2
W1 C5 1.995(9) .
W1 C3 2.037(10) .
W1 C2 2.040(9) .
W1 C1 2.058(9) .
W1 C4 2.059(11) .
W1 N1 2.255(7) .
W2 C61 1.999(10) .
W2 C59 2.022(13) .
W2 C60 2.045(11) .
W2 C57 2.051(12) .
W2 C58 2.066(12) .
W2 N2 2.278(7) .
Si3 O11 1.643(7) .
Si3 C54 1.876(10) .
Si3 C51 1.889(10) .
Si3 C48 1.923(12) .
Si4 O18 1.644(8) .
Si4 C77 1.859(14) .
Si4 C83 1.861(17) .
Si4 C80 1.916(17) .
O1 C1 1.150(11) .
O2 C2 1.132(11) .
O3 C3 1.179(13) .
O4 C4 1.129(12) .
O5 C5 1.135(11) .
O6 C19 1.264(14) .
O6 C14 1.389(11) .
O8 C17 1.362(10) .
O8 C30 1.447(10) .
O9 C31 1.408(12) .
O9 Si2 1.586(11) .
O9 Si2A 1.85(2) .
O10 C44 1.368(10) .
O10 C46 1.423(9) .
O11 C47 1.413(11) .
O12 C57 1.114(13) .
O13 C58 1.107(13) .
O14 C59 1.158(15) .
O15 C60 1.122(13) .
O16 C61 1.139(12) .
O17 C70 1.373(12) .
O17 C75 1.393(12) .
O18 C76 1.415(13) .
O19 C73 1.371(10) .
O19 C86 1.441(10) .
O20 C87 1.409(11) .
O20 Si5 1.620(12) .
O20 Si5A 1.73(3) .
O21 C100 1.376(11) .
O21 C102 1.431(12) .
N1 C10 1.353(13) .
N1 C6 1.356(13) .
N2 C66 1.336(12) .
N2 C62 1.345(11) .
C6 C7 1.346(14) .
C6 H6 0.9500 .
C7 C8 1.398(15) .
C7 H7 0.9500 .
C8 C9 1.405(13) .
C8 C11 1.504(12) .
C9 C10 1.372(14) .
C9 H9 0.9500 .
C10 H10 0.9500 .
C11 C12 1.295(13) .
C11 H11 0.9500 .
C12 C13 1.462(11) .
C12 H12 0.9500 .
C13 C18 1.398(12) .
C13 C14 1.407(12) .
C14 C15 1.380(12) .
C15 C16 1.389(12) .
C15 H15 0.9500 .
C16 C17 1.423(11) .
C16 C41 1.462(10) .
C17 C18 1.400(10) .
C18 H18 0.9500 .
C19 C20 1.498(16) .
C19 H19A 0.9900 .
C19 H19B 0.9900 .
C20 O7 1.354(18) .
C20 O7A 1.57(3) .
C20 H20A 0.9900 .
C20 H20B 0.9900 .
C30 C31 1.490(13) .
C30 H30A 0.9900 .
C30 H30B 0.9900 .
C31 H31A 0.9900 .
C31 H31B 0.9900 .
C41 C42 1.347(10) .
C41 H41 0.9500 .
C42 C43 1.466(10) .
C42 H42 0.9500 .
C43 C45 1.367(12) .
C43 C44 1.429(11) 2
C44 C45 1.407(10) .
C44 C43 1.429(11) 2
C45 H45 0.9500 .
C46 C47 1.509(13) .
C46 H46A 0.9900 .
C46 H46B 0.9900 .
C47 H47A 0.9900 .
C47 H47B 0.9900 .
C48 C50 1.39(2) .
C48 C49 1.525(19) .
C48 H48 1.0000 .
C49 H49A 0.9800 .
C49 H49B 0.9800 .
C49 H49C 0.9800 .
C50 H50A 0.9800 .
C50 H50B 0.9800 .
C50 H50C 0.9800 .
C51 C53 1.468(14) .
C51 C52 1.517(15) .
C51 H51 1.0000 .
C52 H52A 0.9800 .
C52 H52B 0.9800 .
C52 H52C 0.9800 .
C53 H53A 0.9800 .
C53 H53B 0.9800 .
C53 H53C 0.9800 .
C54 C55 1.491(17) .
C54 C56 1.496(18) .
C54 H54 1.0000 .
C55 H55A 0.9800 .
C55 H55B 0.9800 .
C55 H55C 0.9800 .
C56 H56A 0.9800 .
C56 H56B 0.9800 .
C56 H56C 0.9800 .
C62 C63 1.366(12) .
C62 H62 0.9500 .
C63 C64 1.423(13) .
C63 H63 0.9500 .
C64 C65 1.379(12) .
C64 C67 1.477(10) .
C65 C66 1.391(11) .
C65 H65 0.9500 .
C66 H66 0.9500 .
C67 C68 1.323(12) .
C67 H67 0.9500 .
C68 C69 1.452(10) .
C68 H68 0.9500 .
C69 C74 1.396(12) .
C69 C70 1.427(12) .
C70 C71 1.365(12) .
C71 C72 1.379(13) .
C71 H71 0.9500 .
C72 C73 1.438(11) .
C72 C97 1.472(10) .
C73 C74 1.382(10) .
C74 H74 0.9500 .
C75 C76 1.489(15) .
C75 H75A 0.9900 .
C75 H75B 0.9900 .
C76 H76A 0.9900 .
C76 H76B 0.9900 .
C77 C79 1.564(19) .
C77 C78 1.60(2) .
C77 H77 1.0000 .
C78 H78A 0.9800 .
C78 H78B 0.9800 .
C78 H78C 0.9800 .
C79 H79A 0.9800 .
C79 H79B 0.9800 .
C79 H79C 0.9800 .
C80 C81 1.49(2) .
C80 C82 1.60(2) .
C80 H80 1.0000 .
C81 H81A 0.9800 .
C81 H81B 0.9800 .
C81 H81C 0.9800 .
C82 H82A 0.9800 .
C82 H82B 0.9800 .
C82 H82C 0.9800 .
C83 C85 1.53(2) .
C83 C84 1.66(2) .
C83 H83 1.0000 .
C84 H84A 0.9800 .
C84 H84B 0.9800 .
C84 H84C 0.9800 .
C85 H85A 0.9800 .
C85 H85B 0.9800 .
C85 H85C 0.9800 .
C86 C87 1.489(13) .
C86 H86A 0.9900 .
C86 H86B 0.9900 .
C87 H87A 0.9900 .
C87 H87B 0.9900 .
C97 C98 1.364(11) .
C97 H97 0.9500 .
C98 C99 1.484(10) .
C98 H98 0.9500 .
C99 C101 1.382(13) .
C99 C100 1.401(12) 2_756
C100 C99 1.400(12) 2_756
C100 C101 1.409(11) .
C101 H101 0.9500 .
C102 C103 1.525(17) .
C102 H10A 0.9900 .
C102 H10B 0.9900 .
C103 O22 1.419(17) .
C103 O22A 1.467(17) .
C103 H10C 0.9900 .
C103 H10D 0.9900 .
C24 C26 1.48(2) .
C24 C25 1.48(2) .
C24 Si1 1.909(16) .
C24 H24 1.0000 .
C25 H25A 0.9800 .
C25 H25B 0.9800 .
C25 H25C 0.9800 .
C26 H26A 0.9800 .
C26 H26B 0.9800 .
C26 H26C 0.9800 .
Si1 O7 1.650(19) .
Si1 C21 1.895(15) .
Si1 C27 1.929(16) .
C27 C29 1.59(2) .
C27 C28 1.60(2) .
C27 H27 1.0000 .
C28 H28A 0.9800 .
C28 H28B 0.9800 .
C28 H28C 0.9800 .
C29 H29A 0.9800 .
C29 H29B 0.9800 .
C29 H29C 0.9800 .
C21 C23 1.54(2) .
C21 C22 1.54(2) .
C21 H21 1.0000 .
C22 H22A 0.9800 .
C22 H22B 0.9800 .
C22 H22C 0.9800 .
C23 H23A 0.9800 .
C23 H23B 0.9800 .
C23 H23C 0.9800 .
C21A C23A 1.54(2) .
C21A C22A 1.55(2) .
C21A Si1A 1.916(18) .
C21A H21A 1.0000 .
C22A H22D 0.9800 .
C22A H22E 0.9800 .
C22A H22F 0.9800 .
C23A H23D 0.9800 .
C23A H23E 0.9800 .
C23A H23F 0.9800 .
C27A C29A 1.61(2) .
C27A C28A 1.61(2) .
C27A Si1A 1.938(18) .
C27A H27A 1.0000 .
C28A H28D 0.9800 .
C28A H28E 0.9800 .
C28A H28F 0.9800 .
C29A H29D 0.9800 .
C29A H29E 0.9800 .
C29A H29F 0.9800 .
O7A Si1A 1.65(3) .
Si1A C24A 1.935(18) .
C24A C26A 1.47(2) .
C24A C25A 1.48(2) .
C24A H24A 1.0000 .
C25A H25D 0.9800 .
C25A H25E 0.9800 .
C25A H25F 0.9800 .
C26A H26D 0.9800 .
C26A H26E 0.9800 .
C26A H26F 0.9800 .
Si2 C38 1.883(12) .
Si2 C35 1.898(11) .
Si2 C32 1.902(11) .
C38 C39 1.528(17) .
C38 C40 1.571(18) .
C38 H38 1.0000 .
C39 H39A 0.9800 .
C39 H39B 0.9800 .
C39 H39C 0.9800 .
C40 H40A 0.9800 .
C40 H40B 0.9800 .
C40 H40C 0.9800 .
C35 C37 1.553(15) .
C35 C36 1.565(15) .
C35 H35 1.0000 .
C36 H36A 0.9800 .
C36 H36B 0.9800 .
C36 H36C 0.9800 .
C37 H37A 0.9800 .
C37 H37B 0.9800 .
C37 H37C 0.9800 .
C32 C34 1.535(15) .
C32 C33 1.552(15) .
C32 H32 1.0000 .
C33 H33A 0.9800 .
C33 H33B 0.9800 .
C33 H33C 0.9800 .
C34 H34A 0.9800 .
C34 H34B 0.9800 .
C34 H34C 0.9800 .
C32A C34A 1.548(19) .
C32A C33A 1.548(19) .
C32A Si2A 1.886(16) .
C32A H32A 1.0000 .
C33A H33D 0.9800 .
C33A H33E 0.9800 .
C33A H33F 0.9800 .
C34A H34D 0.9800 .
C34A H34E 0.9800 .
C34A H34F 0.9800 .
C35A C36A 1.553(19) .
C35A C37A 1.559(19) .
C35A Si2A 1.882(16) .
C35A H35A 1.0000 .
C36A H36D 0.9800 .
C36A H36E 0.9800 .
C36A H36F 0.9800 .
C37A H37D 0.9800 .
C37A H37E 0.9800 .
C37A H37F 0.9800 .
C39A C38A 1.54(2) .
C39A H39D 0.9800 .
C39A H39E 0.9800 .
C39A H39F 0.9800 .
C40A C38A 1.56(2) .
C40A H40D 0.9800 .
C40A H40E 0.9800 .
C40A H40F 0.9800 .
C38A Si2A 1.877(16) .
C38A H38A 1.0000 .
Si6 O22 1.646(12) .
Si6 C110 1.85(2) .
Si6 C104 1.889(16) .
Si6 C107 1.903(13) .
C110 C111 1.30(4) .
C110 C112 1.66(3) .
C110 H110 1.0000 .
C111 H11A 0.9800 .
C111 H11B 0.9800 .
C111 H11C 0.9800 .
C112 H11D 0.9800 .
C112 H11E 0.9800 .
C112 H11F 0.9800 .
C107 C109 1.41(2) .
C107 C108 1.47(2) .
C107 H107 1.0000 .
C108 H10E 0.9800 .
C108 H10F 0.9800 .
C108 H10G 0.9800 .
C109 H10H 0.9800 .
C109 H10I 0.9800 .
C109 H10J 0.9800 .
C104 C105 1.51(2) .
C104 C106 1.54(2) .
C104 H104 1.0000 .
C105 H10K 0.9800 .
C105 H10L 0.9800 .
C105 H10M 0.9800 .
C106 H10N 0.9800 .
C106 H10O 0.9800 .
C106 H10P 0.9800 .
Si6A O22A 1.695(13) .
Si6A C4B 1.90(3) .
Si6A C7B 1.916(16) .
Si6A C10B 2.21(5) .
C10B C11B 1.20(6) .
C10B C12B 1.60(6) .
C10B H10Q 1.0000 .
C11B H11G 0.9800 .
C11B H11H 0.9800 .
C11B H11I 0.9800 .
C12B H12A 0.9800 .
C12B H12B 0.9800 .
C12B H12C 0.9800 .
C7B C8B 1.47(2) .
C7B C9B 1.79(4) .
C7B H7B 1.0000 .
C8B H8B1 0.9800 .
C8B H8B2 0.9800 .
C8B H8B3 0.9800 .
C9B H9B1 0.9800 .
C9B H9B2 0.9800 .
C9B H9B3 0.9800 .
C4B C6B 1.33(4) .
C4B C5B 1.42(4) .
C4B H4B 1.0000 .
C6B H6B1 0.9800 .
C6B H6B2 0.9800 .
C6B H6B3 0.9800 .
C5B H5B1 0.9800 .
C5B H5B2 0.9800 .
C5B H5B3 0.9800 .
Si5 C91 1.869(13) .
Si5 C88 1.871(14) .
Si5 C94 1.880(13) .
C88 C90 1.56(2) .
C88 C89 1.57(2) .
C88 H88 1.0000 .
C89 H89A 0.9800 .
C89 H89B 0.9800 .
C89 H89C 0.9800 .
C90 H90A 0.9800 .
C90 H90B 0.9800 .
C90 H90C 0.9800 .
C94 C95 1.517(17) .
C94 C96 1.517(16) .
C94 H94 1.0000 .
C95 H95A 0.9800 .
C95 H95B 0.9800 .
C95 H95C 0.9800 .
C96 H96A 0.9800 .
C96 H96B 0.9800 .
C96 H96C 0.9800 .
C91 C92 1.476(18) .
C91 C93 1.488(19) .
C91 H91 1.0000 .
C92 H92A 0.9800 .
C92 H92B 0.9800 .
C92 H92C 0.9800 .
C93 H93A 0.9800 .
C93 H93B 0.9800 .
C93 H93C 0.9800 .
Si5A C91A 1.868(16) .
Si5A C94A 1.870(17) .
Si5A C88A 1.884(17) .
Si5A C96A 2.40(5) .
C88A C90A 1.57(2) .
C88A C89A 1.57(2) .
C88A H88A 1.0000 .
C89A H89D 0.9800 .
C89A H89E 0.9800 .
C89A H89F 0.9800 .
C90A H90D 0.9800 .
C90A H90E 0.9800 .
C90A H90F 0.9800 .
C94A C96A 1.520(19) .
C94A C95A 1.525(19) .
C94A H94A 1.0000 .
C95A H95D 0.9800 .
C95A H95E 0.9800 .
C95A H95F 0.9800 .
C96A H96D 0.9800 .
C96A H96E 0.9800 .
C96A H96F 0.9800 .
C91A C92A 1.48(2) .
C91A C93A 1.49(2) .
C91A H91A 1.0000 .
C92A H92D 0.9800 .
C92A H92E 0.9800 .
C92A H92F 0.9800 .
C93A H93D 0.9800 .
C93A H93E 0.9800 .
C93A H93F 0.9800 .

loop_
_geom_torsion_atom_site_label_1
_geom_torsion_atom_site_label_2
_geom_torsion_atom_site_label_3
_geom_torsion_atom_site_label_4
_geom_torsion
_geom_torsion_site_symmetry_1
_geom_torsion_site_symmetry_4
C54 Si3 O11 C47 -174.8(7) . .
C51 Si3 O11 C47 62.3(7) . .
C48 Si3 O11 C47 -55.8(8) . .
C77 Si4 O18 C76 159.4(13) . .
C83 Si4 O18 C76 41.7(15) . .
C80 Si4 O18 C76 -84.6(14) . .
C10 N1 C6 C7 1.1(18) . .
W1 N1 C6 C7 -177.1(11) . .
N1 C6 C7 C8 1(2) . .
C6 C7 C8 C9 -3.0(18) . .
C6 C7 C8 C11 175.4(11) . .
C7 C8 C9 C10 2.8(16) . .
C11 C8 C9 C10 -175.7(10) . .
C6 N1 C10 C9 -1.3(17) . .
W1 N1 C10 C9 176.9(9) . .
C8 C9 C10 N1 -0.7(18) . .
C7 C8 C11 C12 -6.2(16) . .
C9 C8 C11 C12 172.2(10) . .
C8 C11 C12 C13 -177.0(9) . .
C11 C12 C13 C18 -18.9(15) . .
C11 C12 C13 C14 162.7(10) . .
C19 O6 C14 C15 -7(2) . .
C19 O6 C14 C13 176.7(12) . .
C18 C13 C14 C15 0.5(15) . .
C12 C13 C14 C15 178.9(10) . .
C18 C13 C14 O6 177.1(9) . .
C12 C13 C14 O6 -4.4(15) . .
O6 C14 C15 C16 -175.7(11) . .
C13 C14 C15 C16 0.5(17) . .
C14 C15 C16 C17 -1.0(15) . .
C14 C15 C16 C41 179.9(10) . .
C30 O8 C17 C18 -1.0(12) . .
C30 O8 C17 C16 178.8(8) . .
C15 C16 C17 O8 -179.3(8) . .
C41 C16 C17 O8 -0.3(12) . .
C15 C16 C17 C18 0.6(13) . .
C41 C16 C17 C18 179.6(8) . .
C14 C13 C18 C17 -1.0(13) . .
C12 C13 C18 C17 -179.4(8) . .
O8 C17 C18 C13 -179.7(8) . .
C16 C17 C18 C13 0.5(13) . .
C14 O6 C19 C20 179.8(11) . .
O6 C19 C20 O7 66.0(18) . .
O6 C19 C20 O7A 24(2) . .
C17 O8 C30 C31 -177.7(8) . .
Si2 O9 C31 C30 -166.7(7) . .
Si2A O9 C31 C30 -160.1(10) . .
O8 C30 C31 O9 76.0(10) . .
C15 C16 C41 C42 -28.0(14) . .
C17 C16 C41 C42 153.0(9) . .
C16 C41 C42 C43 174.9(8) . .
C41 C42 C43 C45 -28.9(13) . .
C41 C42 C43 C44 148.1(8) . 2
C46 O10 C44 C45 3.1(11) . .
C46 O10 C44 C43 -178.6(7) . 2
C44 C43 C45 C44 1.8(13) 2 .
C42 C43 C45 C44 178.7(7) . .
O10 C44 C45 C43 176.5(7) . .
C43 C44 C45 C43 -1.8(13) 2 .
C44 O10 C46 C47 174.2(7) . .
Si3 O11 C47 C46 -166.4(6) . .
O10 C46 C47 O11 68.2(9) . .
O11 Si3 C51 C53 38.7(9) . .
C54 Si3 C51 C53 -76.9(9) . .
C48 Si3 C51 C53 153.7(9) . .
O11 Si3 C51 C52 164.5(8) . .
C54 Si3 C51 C52 48.9(10) . .
C48 Si3 C51 C52 -80.5(10) . .
O11 Si3 C54 C55 178.8(8) . .
C51 Si3 C54 C55 -62.4(10) . .
C48 Si3 C54 C55 65.5(10) . .
O11 Si3 C54 C56 -57.1(11) . .
C51 Si3 C54 C56 61.6(12) . .
C48 Si3 C54 C56 -170.5(11) . .
C66 N2 C62 C63 -3.0(15) . .
W2 N2 C62 C63 174.4(8) . .
N2 C62 C63 C64 -0.2(16) . .
C62 C63 C64 C65 2.9(14) . .
C62 C63 C64 C67 -178.1(9) . .
C63 C64 C65 C66 -2.3(13) . .
C67 C64 C65 C66 178.6(9) . .
C62 N2 C66 C65 3.6(15) . .
W2 N2 C66 C65 -173.7(7) . .
C64 C65 C66 N2 -0.9(16) . .
C65 C64 C67 C68 -167.4(9) . .
C63 C64 C67 C68 13.6(14) . .
C64 C67 C68 C69 179.0(8) . .
C67 C68 C69 C74 22.5(15) . .
C67 C68 C69 C70 -158.2(10) . .
C75 O17 C70 C71 23.6(15) . .
C75 O17 C70 C69 -157.2(9) . .
C74 C69 C70 C71 1.4(14) . .
C68 C69 C70 C71 -177.8(9) . .
C74 C69 C70 O17 -177.9(8) . .
C68 C69 C70 O17 2.8(13) . .
O17 C70 C71 C72 177.9(9) . .
C69 C70 C71 C72 -1.3(15) . .
C70 C71 C72 C73 0.3(14) . .
C70 C71 C72 C97 176.7(9) . .
C86 O19 C73 C74 3.5(12) . .
C86 O19 C73 C72 -175.0(8) . .
C71 C72 C73 O19 179.1(8) . .
C97 C72 C73 O19 2.5(12) . .
C71 C72 C73 C74 0.5(13) . .
C97 C72 C73 C74 -176.1(8) . .
O19 C73 C74 C69 -178.7(8) . .
C72 C73 C74 C69 -0.3(13) . .
C70 C69 C74 C73 -0.6(13) . .
C68 C69 C74 C73 178.6(8) . .
C70 O17 C75 C76 168.1(9) . .
Si4 O18 C76 C75 171.2(9) . .
O17 C75 C76 O18 -68.7(13) . .
O18 Si4 C77 C79 -176.3(14) . .
C83 Si4 C77 C79 -59.6(15) . .
C80 Si4 C77 C79 67.4(16) . .
O18 Si4 C77 C78 62.0(11) . .
C83 Si4 C77 C78 178.7(10) . .
C80 Si4 C77 C78 -54.3(12) . .
O18 Si4 C83 C85 51.3(14) . .
C77 Si4 C83 C85 -59.4(13) . .
C80 Si4 C83 C85 175.6(13) . .
O18 Si4 C83 C84 -72.1(10) . .
C77 Si4 C83 C84 177.2(9) . .
C80 Si4 C83 C84 52.3(11) . .
C73 O19 C86 C87 177.2(7) . .
Si5 O20 C87 C86 -174.2(8) . .
Si5A O20 C87 C86 173.8(12) . .
O19 C86 C87 O20 -68.5(11) . .
C71 C72 C97 C98 14.7(14) . .
C73 C72 C97 C98 -168.9(8) . .
C72 C97 C98 C99 -172.9(8) . .
C97 C98 C99 C101 14.7(13) . .
C97 C98 C99 C100 -164.8(8) . 2_756
C102 O21 C100 C99 164.8(9) . 2_756
C102 O21 C100 C101 -15.9(13) . .
C100 C99 C101 C100 -2.7(14) 2_756 .
C98 C99 C101 C100 177.9(8) . .
O21 C100 C101 C99 -176.6(8) . .
C99 C100 C101 C99 2.7(14) 2_756 .
C100 O21 C102 C103 178.5(9) . .
O21 C102 C103 O22 -89.8(12) . .
O21 C102 C103 O22A -70.4(14) . .
C19 C20 O7 Si1 -168.2(13) . .
C21 Si1 O7 C20 -160.0(18) . .
C24 Si1 O7 C20 62(2) . .
C27 Si1 O7 C20 -44(2) . .
O7 Si1 C21 C23 172(2) . .
C24 Si1 C21 C23 -52(3) . .
C27 Si1 C21 C23 51(3) . .
O7 Si1 C21 C22 -65(2) . .
C24 Si1 C21 C22 71(2) . .
C27 Si1 C21 C22 174(2) . .
C19 C20 O7A Si1A 140(2) . .
C20 O7A Si1A C21A -78(3) . .
C20 O7A Si1A C24A 159(3) . .
C20 O7A Si1A C27A 15(3) . .
C31 O9 Si2 C38 53.3(11) . .
C31 O9 Si2 C35 174.9(9) . .
C31 O9 Si2 C32 -68.1(10) . .
O9 Si2 C38 C39 -171.4(15) . .
C35 Si2 C38 C39 78.5(18) . .
C32 Si2 C38 C39 -52.9(19) . .
O9 Si2 C38 C40 71(2) . .
C35 Si2 C38 C40 -39(2) . .
C32 Si2 C38 C40 -170.4(18) . .
O9 Si2 C35 C37 -167.7(15) . .
C38 Si2 C35 C37 -57.2(17) . .
C32 Si2 C35 C37 75.7(16) . .
O9 Si2 C35 C36 59.7(12) . .
C38 Si2 C35 C36 170.2(11) . .
C32 Si2 C35 C36 -56.9(13) . .
C31 O9 Si2A C38A 61.9(19) . .
C31 O9 Si2A C35A 162.9(15) . .
C31 O9 Si2A C32A -71(2) . .
C39A C38A Si2A O9 -84(2) . .
C40A C38A Si2A O9 18(3) . .
C39A C38A Si2A C35A 175(2) . .
C40A C38A Si2A C35A -83(3) . .
C39A C38A Si2A C32A 48(3) . .
C40A C38A Si2A C32A 150(3) . .
C36A C35A Si2A O9 67(3) . .
C37A C35A Si2A O9 176(3) . .
C36A C35A Si2A C38A -177(2) . .
C37A C35A Si2A C38A -68(3) . .
C36A C35A Si2A C32A -54(3) . .
C37A C35A Si2A C32A 55(3) . .
C34A C32A Si2A O9 -168(3) . .
C33A C32A Si2A O9 36(5) . .
C34A C32A Si2A C38A 59(4) . .
C33A C32A Si2A C38A -97(5) . .
C34A C32A Si2A C35A -55(4) . .
C33A C32A Si2A C35A 150(4) . .
C102 C103 O22 Si6 99.5(13) . .
C110 Si6 O22 C103 119.8(14) . .
C104 Si6 O22 C103 -127.5(14) . .
C107 Si6 O22 C103 -7.2(18) . .
O22 Si6 C110 C111 -60(3) . .
C104 Si6 C110 C111 -166(3) . .
C107 Si6 C110 C111 69(3) . .
O22 Si6 C110 C112 179.4(12) . .
C104 Si6 C110 C112 73.6(14) . .
C107 Si6 C110 C112 -52.0(15) . .
O22 Si6 C104 C105 -60.6(15) . .
C110 Si6 C104 C105 47.7(16) . .
C107 Si6 C104 C105 175.0(13) . .
O22 Si6 C104 C106 64.9(13) . .
C110 Si6 C104 C106 173.2(12) . .
C107 Si6 C104 C106 -59.5(14) . .
C102 C103 O22A Si6A 134(3) . .
C4B Si6A O22A C103 -174(3) . .
C7B Si6A O22A C103 -51(3) . .
C10B Si6A O22A C103 60(3) . .
C87 O20 Si5 C91 178.5(11) . .
C87 O20 Si5 C88 60.7(13) . .
C87 O20 Si5 C94 -59.1(12) . .
O20 Si5 C88 C90 -73.0(17) . .
C91 Si5 C88 C90 174.8(15) . .
C94 Si5 C88 C90 45.2(19) . .
O20 Si5 C88 C89 58(2) . .
C91 Si5 C88 C89 -54(2) . .
C94 Si5 C88 C89 176.1(19) . .
O20 Si5 C94 C95 -48.1(16) . .
C91 Si5 C94 C95 62.6(17) . .
C88 Si5 C94 C95 -172.1(15) . .
O20 Si5 C94 C96 178.3(15) . .
C91 Si5 C94 C96 -71.0(18) . .
C88 Si5 C94 C96 54.3(19) . .
O20 Si5 C91 C92 -179.9(17) . .
C88 Si5 C91 C92 -58(2) . .
C94 Si5 C91 C92 66(2) . .
O20 Si5 C91 C93 43.0(19) . .
C88 Si5 C91 C93 164.7(18) . .
C94 Si5 C91 C93 -71(2) . .
C87 O20 Si5A C91A -150.8(14) . .
C87 O20 Si5A C94A -18(2) . .
C87 O20 Si5A C88A 96.4(18) . .
C87 O20 Si5A C96A 4(4) . .
O20 Si5A C88A C90A -150(3) . .
C91A Si5A C88A C90A 95(3) . .
C94A Si5A C88A C90A -31(4) . .
C96A Si5A C88A C90A 1(3) . .
O20 Si5A C88A C89A -34(4) . .
C91A Si5A C88A C89A -150(4) . .
C94A Si5A C88A C89A 85(4) . .
C96A Si5A C88A C89A 117(4) . .
O20 Si5A C94A C96A 163(2) . .
C91A Si5A C94A C96A -66(3) . .
C88A Si5A C94A C96A 55(3) . .
O20 Si5A C94A C95A -76(3) . .
C91A Si5A C94A C95A 55(3) . .
C88A Si5A C94A C95A 176(2) . .
C96A Si5A C94A C95A 121(3) . .
C95A C94A C96A Si5A -107(4) . .
O20 Si5A C91A C92A -164(2) . .
C94A Si5A C91A C92A 64(3) . .
C88A Si5A C91A C92A -57(3) . .
C96A Si5A C91A C92A 28(3) . .
O20 Si5A C91A C93A -35(4) . .
C94A Si5A C91A C93A -168(3) . .
C88A Si5A C91A C93A 71(4) . .
C96A Si5A C91A C93A 156(3) . .
